data_1571840
loop_
_publ_author_name
'Carroll, Robert C.'
'Coles, Simon J.'

_publ_section_title
;
 Statistical optimization of guest uptake in crystalline sponges: grading
 structural outcomes.
;
_journal_coeditor_code LT5068
_journal_issue 4
_journal_name_full IUCrJ
_journal_paper_doi 10.1107/S2052252524004871
_journal_volume 11
_journal_year 2024
_chemical_formula_moiety 'C72 H48 I12 N24 Zn6, 0.456(C15 H16 O3)'
_chemical_formula_sum 'C78.84 H55.3 I12 N24 O1.37 Zn6'
_chemical_formula_weight 3275.85
_chemical_name_systematic
; (2',6'-dimethoxy-[1,1'-biphenyl]-2-yl)methanol 
(absorbed in crystalline sponge)
;
_space_group_crystal_system monoclinic
_space_group_IT_number 13
_space_group_name_Hall '-P 2yac'
_space_group_name_H-M_alt 'P 1 2/n 1'
_atom_sites_solution_hydrogens geom
_atom_sites_solution_primary dual
_audit_creation_date 2024-02-06
_audit_creation_method
;
Olex2 1.5-alpha
(compiled 2024.01.24 svn.r2f8d729c for OlexSys, GUI svn.r6923)
;
_cell_angle_alpha 90
_cell_angle_beta 101.976(3)
_cell_angle_gamma 90
_cell_formula_units_Z 4
_cell_length_a 31.4246(9)
_cell_length_b 14.9857(3)
_cell_length_c 34.4395(9)
_cell_measurement_reflns_used 13409
_cell_measurement_temperature 100(2)
_cell_measurement_theta_max 68.5290
_cell_measurement_theta_min 3.4260
_cell_volume 15865.2(7)
_computing_cell_refinement 'CrysAlisPro 1.171.41.89a (Rigaku OD, 2020)'
_computing_data_collection 'CrysAlisPro 1.171.41.89a (Rigaku OD, 2020)'
_computing_data_reduction 'CrysAlisPro 1.171.41.89a (Rigaku OD, 2020)'
_computing_molecular_graphics 'Olex2 1.5-alpha (Dolomanov et al., 2009)'
_computing_publication_material 'Olex2 1.5-alpha (Dolomanov et al., 2009)'
_computing_structure_refinement 'SHELXL 2016/6 (Sheldrick, 2015)'
_computing_structure_solution 'SHELXT 2018/2 (Sheldrick, 2018)'
_diffrn_ambient_temperature 100(2)
_diffrn_detector 'hybrid pixel array detector'
_diffrn_detector_area_resol_mean 10
_diffrn_detector_dtime 0.000
_diffrn_detector_type 'Rigaku, HyPix 6000HE'
_diffrn_measured_fraction_theta_full 0.982
_diffrn_measured_fraction_theta_max 0.981
_diffrn_measurement_details
;
List of Runs (angles in degrees, time in seconds):

  # Type    Start    End  Width  t~exp~   \w     \q     \k     \f   Frames
--------------------------------------------------------------------------
  1  \w   -106.00 -42.00   0.50    4.00    -- -103.00 103.00 140.00  128
  2  \w    -68.00 -30.00   0.50    4.00    -- -103.00  61.00-150.00   76
  3  \w    -99.00 -33.00   0.50    4.00    -- -103.00  77.00 120.00  132
  4  \w    -69.00 -42.00   0.50    4.00    -- -103.00  61.00 120.00   54
  5  \w    -64.00 -37.00   0.50    4.00    -- -103.00  61.00   0.00   54
  6  \w    -66.00 -36.00   0.50    4.00    -- -103.00  61.00 -30.00   60
  7  \w    -57.00 -30.00   0.50    4.00    -- -103.00  61.00 150.00   54
  8  \w    -67.00 -38.00   0.50    4.00    -- -103.00  61.00  90.00   58
  9  \w    -69.00 -31.00   0.50    4.00    -- -103.00  61.00 -90.00   76
 10  \w    -69.00 -33.00   0.50    4.00    -- -103.00  61.00 -60.00   72
 11  \w   -133.00-108.00   0.50    4.00    -- -103.00-103.00  38.00   50
 12  \w     59.00 101.00   0.50    4.00    --  101.75-103.00  38.00   84
 13  \w     93.00 163.00   0.50    4.00    --  101.75 103.00 140.00  140
 14  \w     83.00 170.00   0.50    4.00    --  101.75 125.00  90.00  174
 15  \w     53.00  97.00   0.50    4.00    --  101.75 -77.00  60.00   88
 16  \w    141.00 174.00   0.50    4.00    --  101.75  15.00 -60.00   66
 17  \w     35.00  70.00   0.50    4.00    --  101.75 -61.00-120.00   70
 18  \w    -34.00  -7.00   0.50    1.00    --  -46.36 103.00 140.00   54
 19  \w    -74.00 -38.00   0.50    1.00    --  -46.36 103.00 140.00   72
 20  \w      4.00  76.00   0.50    1.00    --   46.36-103.00  38.00  144
 21  \w    -23.00  25.00   0.50    1.00    --  -46.36  19.00-120.00   96
 22  \w    -22.00   6.00   0.50    1.00    --  -46.36  19.00 -90.00   56
 23  \w     33.00 116.00   0.50    1.00    --   46.36  57.00 120.00  166
 24  \w    -27.00  27.00   0.50    1.00    --   46.36 -19.00 -30.00  108
;
_diffrn_measurement_device 'four-circle diffractometer'
_diffrn_measurement_device_details 'Rigaku Oxford Difffraction, UG2 \k goniometer'
_diffrn_measurement_device_type
; Rigaku 007HF equipped with Varimax confocal mirrors and a UG2 goniometer
 and HyPix 6000HE detector
;
_diffrn_measurement_method 'profile data from \w-scans'
_diffrn_measurement_specimen_support 'MiTeGen loops'
_diffrn_orient_matrix_type 'CrysAlisPro convention (1999,Acta A55,543-557)'
_diffrn_orient_matrix_UB_11 -0.0313716000
_diffrn_orient_matrix_UB_12 -0.0006982000
_diffrn_orient_matrix_UB_13 0.0289891000
_diffrn_orient_matrix_UB_21 0.0112272000
_diffrn_orient_matrix_UB_22 -0.0985683000
_diffrn_orient_matrix_UB_23 0.0097959000
_diffrn_orient_matrix_UB_31 0.0374895000
_diffrn_orient_matrix_UB_32 0.0290201000
_diffrn_orient_matrix_UB_33 0.0339461000
_diffrn_radiation_collimation 0.3
_diffrn_radiation_monochromator 'Varimax focusing mirrors'
_diffrn_radiation_probe x-ray
_diffrn_radiation_type 'Cu K\a'
_diffrn_radiation_wavelength 1.54184
_diffrn_reflns_av_R_equivalents 0.0575
_diffrn_reflns_av_unetI/netI 0.0554
_diffrn_reflns_Laue_measured_fraction_full 0.982
_diffrn_reflns_Laue_measured_fraction_max 0.981
_diffrn_reflns_limit_h_max 37
_diffrn_reflns_limit_h_min -36
_diffrn_reflns_limit_k_max 18
_diffrn_reflns_limit_k_min -16
_diffrn_reflns_limit_l_max 41
_diffrn_reflns_limit_l_min -36
_diffrn_reflns_number 98894
_diffrn_reflns_point_group_measured_fraction_full 0.982
_diffrn_reflns_point_group_measured_fraction_max 0.981
_diffrn_reflns_theta_full 67.684
_diffrn_reflns_theta_max 68.251
_diffrn_reflns_theta_min 2.137
_diffrn_source 'Rotating anode'
_diffrn_source_current 30.0
_diffrn_source_power 1.2
_diffrn_source_target Cu
_diffrn_source_type 'Rigaku 007 HF'
_diffrn_source_voltage 40.0
_exptl_absorpt_coefficient_mu 19.611
_exptl_absorpt_correction_T_max 0.431
_exptl_absorpt_correction_T_min 0.130
_exptl_absorpt_correction_type analytical
_exptl_absorpt_process_details
;
CrysAlisPro 1.171.41.89a (Rigaku Oxford Diffraction, 2020)
Analytical numeric absorption correction using a multifaceted crystal
model based on expressions derived by R.C. Clark & J.S. Reid.
(Clark, R. C. & Reid, J. S. (1995). Acta Cryst. A51, 887-897)
Empirical absorption correction using spherical harmonics,
implemented in SCALE3 ABSPACK scaling algorithm.
;
_exptl_crystal_colour 'light yellow'
_exptl_crystal_colour_modifier light
_exptl_crystal_colour_primary yellow
_exptl_crystal_density_diffrn 1.371
_exptl_crystal_description block
_exptl_crystal_F_000 6093
_exptl_crystal_size_max 0.14
_exptl_crystal_size_mid 0.12
_exptl_crystal_size_min 0.06
_refine_diff_density_max 1.295
_refine_diff_density_min -0.698
_refine_diff_density_rms 0.220
_refine_ls_extinction_method none
_refine_ls_goodness_of_fit_ref 1.033
_refine_ls_hydrogen_treatment constr
_refine_ls_matrix_type full
_refine_ls_number_parameters 1345
_refine_ls_number_reflns 28477
_refine_ls_number_restraints 329
_refine_ls_restrained_S_all 1.029
_refine_ls_R_factor_all 0.1408
_refine_ls_R_factor_gt 0.0981
_refine_ls_shift/su_max 0.000
_refine_ls_shift/su_mean 0.000
_refine_ls_structure_factor_coef Fsqd
_refine_ls_weighting_details 'w=1/[\s^2^(Fo^2^)+(0.1818P)^2^+82.1832P] where P=(Fo^2^+2Fc^2^)/3'
_refine_ls_weighting_scheme calc
_refine_ls_wR_factor_gt 0.3081
_refine_ls_wR_factor_ref 0.3416
_reflns_Friedel_coverage 0.000
_reflns_number_gt 17182
_reflns_number_total 28477
_reflns_threshold_expression 'I > 2\s(I)'
_cod_data_source_file lt5068.cif
_cod_data_source_block 25_1_48a
_cod_original_formula_sum 'C78.84 H55.30 I12 N24 O1.37 Zn6'
_cod_database_code 1571840
_shelx_shelxl_version_number 2016/6
_chemical_oxdiff_formula '(Zn3 I6 N12 H24 C36) (C15 H16 O3)2 (C6 H12)2'
_chemical_oxdiff_usercomment 'JP-9300-04 '
_shelx_space_group_comment
;
The symmetry employed for this shelxl refinement is uniquely defined
by the following loop, which should always be used as a source of
symmetry information in preference to the above space-group names.
They are only intended as comments.
;
_shelx_estimated_absorpt_t_max 0.386
_shelx_estimated_absorpt_t_min 0.170
_olex2_refinement_description
;
1. Fixed Uiso
 At 1.2 times of:
  All C(H) groups, All C(H,H) groups
 At 1.5 times of:
  All C(H,H,H) groups, All O(H) groups
2. Restrained distances
 O2A-C14A = O3A-C15A = O1A-C13A
 1.43 with sigma of 0.02
 C5A-C13A
 1.51 with sigma of 0.02
 C4A-C7A
 1.5 with sigma of 0.02
 O3A-C12A = O2A-C8A
 1.37 with sigma of 0.02
 C7A-O3A = C7A-O2A
 2.35 with sigma of 0.04
 C8A-C7A \\sim C9A-C8A \\sim C9A-C10A \\sim C11A-C10A \\sim C12A-C11A \\sim
C7A-C12A
 with sigma of 0.02
 C7A-C9A \\sim C8A-C10A \\sim C9A-C11A \\sim C10A-C12A \\sim C11A-C7A \\sim
C12A-C8A
 with sigma of 0.04
 O1A-C13A \\sim O2A-C14A \\sim O3A-C15A
 with sigma of 0.02
 N307-C323 \\sim N307-C423
 with sigma of 0.02
 C321-C322 \\sim C321-C422
 with sigma of 0.02
 C322-C323 \\sim C422-C423
 with sigma of 0.02
 N307-C322 \\sim N307-C422
 with sigma of 0.04
 C321-C323 \\sim C321-C423
 with sigma of 0.04
3. Uiso/Uaniso restraints and constraints
I301 \\sim I302 \\sim Zn31 \\sim Zn41 \\sim I402 \\sim I401: within 2A with
sigma of 0.04 and sigma for terminal atoms of 0.08 within 2A
C4A \\sim C3A \\sim C7A \\sim C5A \\sim C2A \\sim C8A \\sim C12A \\sim C6A
\\sim C13A \\sim C1A \\sim O2A \\sim C9A \\sim C11A \\sim O3A \\sim O1A \\sim
C14A \\sim C10A \\sim C15A: within 2A with sigma of 0.04 and sigma for terminal
atoms of 0.08 within 2A
Uanis(C323) = Uanis(C423) = Uanis(C322) = Uanis(C422)
4. Rigid body (RIGU) restrains
 I301, I302, Zn31, Zn41, I402, I401
 with sigma for 1-2 distances of 0.004 and sigma for 1-3 distances of 0.004
 C4A, C3A, C7A, C5A, C2A, C8A, C12A, C6A, C13A, C1A, O2A, C9A, C11A, O3A, O1A,
 C14A, C10A, C15A
 with sigma for 1-2 distances of 0.004 and sigma for 1-3 distances of 0.004
5. Others
 Sof(I312)=Sof(Zn36)=Sof(I311)=1-FVAR(1)
 Sof(I412)=Sof(I411)=Sof(Zn46)=FVAR(1)
 Sof(I405)=Sof(Zn43)=Sof(I406)=1-FVAR(2)
 Sof(I305)=Sof(I306)=Sof(Zn33)=FVAR(2)
 Sof(I404)=Sof(Zn42)=Sof(I403)=1-FVAR(3)
 Sof(I303)=Sof(I304)=Sof(Zn32)=FVAR(3)
 Sof(I408)=Sof(Zn44)=Sof(I407)=1-FVAR(4)
 Sof(I308)=Sof(I307)=Sof(Zn34)=FVAR(4)
 Sof(I309)=Sof(Zn35)=Sof(I310)=1-FVAR(5)
 Sof(I409)=Sof(I410)=Sof(Zn45)=FVAR(5)
 Sof(C422)=Sof(H422)=Sof(C423)=Sof(H423)=1-FVAR(6)
 Sof(C322)=Sof(H322)=Sof(C323)=Sof(H323)=FVAR(6)
 Fixed Sof: I301(0.47616) I302(0.47616) Zn31(0.47616) Zn41(0.52384)
 I402(0.52384) I401(0.52384) C7A(0.45633) C1A(0.45633) H1A(0.45633)
 C2A(0.45633) H2A(0.45633) C3A(0.45633) H3A(0.45633) C4A(0.45633) C5A(0.45633)
 C6A(0.45633) H6A(0.45633) O2A(0.45633) C8A(0.45633) C9A(0.45633) H9A(0.45633)
 C11A(0.45633) H11A(0.45633) O1A(0.45633) H1AA(0.45633) C10A(0.45633)
 H10A(0.45633) C14A(0.45633) H14A(0.45633) H14B(0.45633) H14C(0.45633)
 O3A(0.45633) C12A(0.45633) C15A(0.45633) H15A(0.45633) H15B(0.45633)
 H15C(0.45633) C13A(0.45633) H13A(0.45633) H13B(0.45633)
6.a Secondary CH2 refined with riding coordinates:
 C13A(H13A,H13B)
6.b Aromatic/amide H refined with riding coordinates:
 C328(H328), C369(H369), C315(H315), C349(H349), C353(H353), C329(H329),
 C317(H317), C368(H368), C358(H358), C359(H359), C354(H354), C302(H302),
 C310(H310), C318(H318), C350(H350), C331(H331), C311(H311), C304(H304),
 C305(H305), C313(H313), C337(H337), C340(H340), C314(H314), C312(H312),
 C301(H301), C341(H341), C351(H351), C320(H320), C338(H338), C346(H346),
 C356(H356), C348(H348), C347(H347), C364(H364), C330(H330), C319(H319),
 C371(H371), C335(H335), C365(H365), C355(H355), C372(H372), C367(H367),
 C333(H333), C336(H336), C366(H366), C332(H332), C322(H322), C323(H323),
 C1A(H1A), C2A(H2A), C3A(H3A), C6A(H6A), C9A(H9A), C11A(H11A), C10A(H10A),
 C422(H422), C423(H423)
6.c Fitted hexagon refined as free rotating group:
 C1A(C2A,C3A,C4A,C5A,C6A)
6.d Tetrahedral OH refined with riding coordinates:
 O1A(H1AA)
6.e Idealised Me refined with everything fixed:
 C14A(H14A,H14B,H14C), C15A(H15A,H15B,H15C)
;
_olex2_date_sample_data_collection 2022-03-07
_olex2_date_sample_submission 2022-03-07
_olex2_submission_original_sample_id 25_1_48a
_olex2_submission_special_instructions 'No special instructions were received'
_oxdiff_exptl_absorpt_empirical_details
;
Empirical correction (ABSPACK) includes:
- Absorption correction using spherical harmonics
- Frame scaling
- Detector area scaling
- B-factor correction
;
_oxdiff_exptl_absorpt_empirical_full_max 4.396
_oxdiff_exptl_absorpt_empirical_full_min 0.363

loop_
_space_group_symop_operation_xyz
'x, y, z'
'-x+1/2, y, -z+1/2'
'-x, -y, -z'
'x-1/2, -y, z-1/2'

loop_
_atom_site_label
_atom_site_type_symbol
_atom_site_fract_x
_atom_site_fract_y
_atom_site_fract_z
_atom_site_U_iso_or_equiv
_atom_site_adp_type
_atom_site_occupancy
_atom_site_site_symmetry_order
_atom_site_calc_flag
_atom_site_refinement_flags_posn
_atom_site_refinement_flags_adp
_atom_site_refinement_flags_occupancy
_atom_site_disorder_assembly
_atom_site_disorder_group
I409 I 0.5782(10) 0.0077(9) 0.3632(8) 0.129(7) Uani 0.25(3) 1 d . . P A 2
I301 I 0.8728(2) 0.6056(4) 1.23071(18) 0.0999(13) Uani 0.4762 1 d . U P B 1
I308 I 0.70501(9) 0.98082(17) 0.51203(10) 0.0867(8) Uani 0.639(12) 1 d . . P C 1
I305 I 0.5984(3) 0.5148(7) 0.8633(3) 0.207(7) Uani 0.53(4) 1 d . . P D 1
I412 I 0.3594(3) 0.9002(5) 0.2253(3) 0.090(2) Uani 0.41(3) 1 d . . P E 2
I302 I 0.9331(3) 0.5216(6) 1.1279(3) 0.158(3) Uani 0.4762 1 d . U P B 1
I410 I 0.4863(5) 0.1847(17) 0.4077(6) 0.145(5) Uani 0.25(3) 1 d . . P A 2
I411 I 0.4353(3) 0.9969(4) 0.1358(2) 0.095(2) Uani 0.41(3) 1 d . . P E 2
I307 I 0.80277(8) 0.9059(2) 0.61929(10) 0.1010(11) Uani 0.639(12) 1 d . . P C 1
I306 I 0.4985(6) 0.6628(9) 0.8999(2) 0.147(4) Uani 0.53(4) 1 d . . P D 1
I303 I 0.67168(13) 1.46346(13) 0.99390(7) 0.1159(10) Uani 0.682(5) 1 d . . P F 1
I304 I 0.77824(8) 1.45621(10) 1.09896(7) 0.1101(9) Uani 0.682(5) 1 d . . P F 1
Zn45 Zn 0.5452(6) 0.1592(15) 0.3745(8) 0.077(5) Uani 0.25(3) 1 d . . P A 2
Zn31 Zn 0.90199(17) 0.6353(6) 1.1711(4) 0.0753(18) Uani 0.4762 1 d . U P B 1
Zn33 Zn 0.5714(5) 0.6555(9) 0.8781(4) 0.071(3) Uani 0.53(4) 1 d . . P D 1
Zn46 Zn 0.3946(4) 0.8797(8) 0.1683(4) 0.064(2) Uani 0.41(3) 1 d . . P E 2
Zn34 Zn 0.72900(17) 0.8869(4) 0.5741(2) 0.0738(13) Uani 0.639(12) 1 d . . P C 1
Zn32 Zn 0.70526(15) 1.40143(16) 1.06132(11) 0.0785(9) Uani 0.682(5) 1 d . . P F 1
N304 N 0.6903(3) 0.9421(5) 1.0192(3) 0.066(3) Uani 1 1 d . . . . .
N302 N 0.7294(3) 0.8073(5) 1.0350(3) 0.065(3) Uani 1 1 d . . . . .
N316 N 0.7259(3) 0.2990(6) 0.5243(3) 0.066(3) Uani 1 1 d . . . . .
N309 N 0.5334(3) 0.9754(6) 0.7274(3) 0.065(3) Uani 1 1 d . . . . .
N314 N 0.6897(3) 0.4378(6) 0.5089(3) 0.076(3) Uani 1 1 d . . . . .
N303 N 0.7495(3) 0.9369(5) 1.0733(3) 0.060(2) Uani 1 1 d . . . . .
N320 N 0.5206(3) 0.4801(6) 0.2233(3) 0.068(3) Uani 1 1 d . . . . .
N311 N 0.4550(3) 1.2607(6) 0.6855(4) 0.072(3) Uani 1 1 d . . . . .
N321 N 0.5763(4) 0.3967(6) 0.2044(3) 0.068(3) Uani 1 1 d . . . . .
N305 N 0.7118(5) 1.2614(6) 1.0594(4) 0.088(4) Uani 1 1 d . . . . .
N315 N 0.7477(3) 0.4260(6) 0.5647(3) 0.073(3) Uani 1 1 d . . . . .
N301 N 0.8600(3) 0.7113(6) 1.1338(3) 0.083(4) Uani 1 1 d . . . . .
N313 N 0.7200(4) 0.7538(7) 0.5592(4) 0.089(3) Uani 1 1 d . . . . .
N324 N 0.4453(4) 0.7714(7) 0.1820(4) 0.080(4) Uani 1 1 d . . . . .
N319 N 0.5481(4) 0.2309(8) 0.3232(3) 0.076(3) Uani 1 1 d . . . . .
N318 N 0.6030(3) 0.2184(6) 0.4123(3) 0.080(3) Uani 1 1 d . . . . .
N307 N 0.5617(4) 0.7328(7) 0.8296(3) 0.080(3) Uani 1 1 d D . . . .
N306 N 0.6101(4) 0.7198(6) 0.9215(3) 0.081(4) Uani 1 1 d . . . . .
N322 N 0.5519(4) 0.5315(6) 0.1706(3) 0.077(3) Uani 1 1 d . . . . .
C362 C 0.5255(4) 0.5393(7) 0.1949(3) 0.062(3) Uani 1 1 d . . . . .
N310 N 0.5646(4) 1.0247(7) 0.6747(3) 0.074(3) Uani 1 1 d . . . . .
C309 C 0.7145(4) 1.0782(6) 1.0538(3) 0.064(3) Uani 1 1 d . . . . .
C357 C 0.5464(5) 0.3464(7) 0.2602(4) 0.071(4) Uani 1 1 d . . . . .
C344 C 0.6938(4) 0.3496(7) 0.5031(4) 0.073(4) Uani 1 1 d . . . . .
C327 C 0.5100(4) 1.1133(7) 0.6948(4) 0.067(3) Uani 1 1 d . . . . .
C325 C 0.5371(4) 1.0334(7) 0.6991(3) 0.059(3) Uani 1 1 d . . . . .
N317 N 0.8549(4) 0.1954(6) 0.6264(3) 0.087(4) Uani 1 1 d . . . . .
N308 N 0.5892(4) 0.8913(6) 0.7097(3) 0.078(3) Uani 1 1 d . . . . .
C306 C 0.7536(4) 0.8503(6) 1.0646(4) 0.064(3) Uani 1 1 d . . . . .
N323 N 0.6668(7) 0.4173(8) 0.0991(4) 0.115(6) Uani 1 1 d . . . . .
C343 C 0.7506(4) 0.3397(6) 0.5544(4) 0.066(3) Uani 1 1 d . . . . .
C328 C 0.4865(4) 1.1363(8) 0.7223(4) 0.073(4) Uani 1 1 d . . . . .
H328 H 0.488677 1.101218 0.745587 0.088 Uiso 1 1 calc R U . . .
C308 C 0.6958(4) 0.8551(7) 1.0135(3) 0.067(3) Uani 1 1 d . . . . .
C370 C 0.4993(4) 0.6209(8) 0.1908(4) 0.072(4) Uani 1 1 d . . . . .
C321 C 0.5612(5) 0.8460(8) 0.7655(4) 0.074(4) Uani 1 1 d D . . . .
C316 C 0.6659(4) 0.8075(7) 0.9815(3) 0.065(3) Uani 1 1 d . . . . .
C360 C 0.5489(4) 0.4112(7) 0.2268(3) 0.065(3) Uani 1 1 d . . . . .
C307 C 0.7178(4) 0.9804(6) 1.0489(3) 0.059(3) Uani 1 1 d . . . . .
C324 C 0.5612(5) 0.9066(8) 0.7317(4) 0.070(4) Uani 1 1 d . . . . .
C303 C 0.7907(4) 0.8006(7) 1.0890(4) 0.070(4) Uani 1 1 d . . . . .
C369 C 0.4726(5) 0.6414(8) 0.2171(4) 0.083(5) Uani 1 1 d . . . . .
H369 H 0.472157 0.603518 0.239105 0.100 Uiso 1 1 calc R U . . .
N312 N 0.6798(5) 0.9052(7) 0.6053(4) 0.090(4) Uani 1 1 d . . . . .
C352 C 0.6629(4) 0.3037(7) 0.4711(4) 0.072(4) Uani 1 1 d . . . . .
C315 C 0.6734(5) 0.7209(7) 0.9725(4) 0.081(4) Uani 1 1 d . . . . .
H315 H 0.698033 0.689976 0.987125 0.097 Uiso 1 1 calc R U . . .
C349 C 0.7940(4) 0.2003(8) 0.5727(4) 0.075(4) Uani 1 1 d . . . . .
H349 H 0.775097 0.169905 0.551799 0.090 Uiso 1 1 calc R U . . .
C353 C 0.6673(5) 0.2152(8) 0.4625(4) 0.085(4) Uani 1 1 d . . . . .
H353 H 0.691234 0.182216 0.476974 0.102 Uiso 1 1 calc R U . . .
C329 C 0.4592(4) 1.2102(8) 0.7167(4) 0.077(4) Uani 1 1 d . . . . .
H329 H 0.443129 1.224302 0.736388 0.092 Uiso 1 1 calc R U . . .
C342 C 0.7175(4) 0.4721(7) 0.5403(4) 0.071(4) Uani 1 1 d . . . . .
C339 C 0.7169(4) 0.5693(8) 0.5463(4) 0.073(4) Uani 1 1 d . . . . .
C317 C 0.6298(5) 0.8510(8) 0.9591(4) 0.093(5) Uani 1 1 d . . . . .
H317 H 0.623747 0.911622 0.964009 0.111 Uiso 1 1 calc R U . . .
C368 C 0.4468(5) 0.7163(8) 0.2112(4) 0.078(4) Uani 1 1 d . . . . .
H368 H 0.428887 0.728374 0.229641 0.093 Uiso 1 1 calc R U . . .
C334 C 0.6219(5) 0.9363(10) 0.6549(5) 0.087(4) Uani 1 1 d . . . . .
C345 C 0.7869(4) 0.2887(7) 0.5796(4) 0.074(4) Uani 1 1 d . . . . .
C326 C 0.5911(5) 0.9530(8) 0.6811(4) 0.084(4) Uani 1 1 d . . . . .
C358 C 0.5190(5) 0.3563(9) 0.2846(4) 0.081(4) Uani 1 1 d . . . . .
H358 H 0.498156 0.403191 0.280545 0.097 Uiso 1 1 calc R U . . .
C359 C 0.5211(5) 0.2978(9) 0.3161(4) 0.084(4) Uani 1 1 d . . . . .
H359 H 0.501663 0.306815 0.333523 0.101 Uiso 1 1 calc R U . . .
C354 C 0.6379(5) 0.1743(7) 0.4338(4) 0.084(5) Uani 1 1 d . . . . .
H354 H 0.641806 0.112977 0.428450 0.101 Uiso 1 1 calc R U . . .
C302 C 0.8182(5) 0.8413(8) 1.1206(5) 0.106(6) Uani 1 1 d . . . . .
H302 H 0.814019 0.902305 1.126292 0.127 Uiso 1 1 calc R U . . .
C310 C 0.7388(5) 1.1217(8) 1.0861(4) 0.082(4) Uani 1 1 d . . . . .
H310 H 0.757267 1.088915 1.106507 0.098 Uiso 1 1 calc R U . . .
C361 C 0.5774(5) 0.4572(8) 0.1759(4) 0.083(4) Uani 1 1 d . . . . .
C318 C 0.6037(5) 0.8042(8) 0.9301(5) 0.107(6) Uani 1 1 d . . . . .
H318 H 0.578996 0.833757 0.914889 0.128 Uiso 1 1 calc R U . . .
C350 C 0.6002(5) 0.3043(8) 0.4204(5) 0.108(6) Uani 1 1 d . . . . .
H350 H 0.576419 0.336228 0.405084 0.130 Uiso 1 1 calc R U . . .
C331 C 0.5076(5) 1.1678(9) 0.6620(5) 0.091(4) Uani 1 1 d . . . . .
H331 H 0.523896 1.156139 0.642182 0.109 Uiso 1 1 calc R U . . .
C311 C 0.7362(6) 1.2128(9) 1.0886(5) 0.100(5) Uani 1 1 d . . . . .
H311 H 0.752093 1.242320 1.111464 0.119 Uiso 1 1 calc R U . . .
C304 C 0.7984(4) 0.7127(8) 1.0804(4) 0.079(4) Uani 1 1 d . . . . .
H304 H 0.779851 0.682832 1.059034 0.095 Uiso 1 1 calc R U . . .
C305 C 0.8341(4) 0.6685(8) 1.1036(5) 0.087(5) Uani 1 1 d . . . . .
H305 H 0.840060 0.608293 1.097985 0.104 Uiso 1 1 calc R U . . .
C313 C 0.6881(6) 1.1292(8) 1.0251(4) 0.093(5) Uani 1 1 d . . . . .
H313 H 0.669024 1.101652 1.003443 0.111 Uiso 1 1 calc R U . . .
C337 C 0.7428(7) 0.6961(10) 0.5863(6) 0.110(6) Uani 1 1 d . . . . .
H337 H 0.759358 0.718698 0.610598 0.132 Uiso 1 1 calc R U . . .
C340 C 0.6913(5) 0.6268(9) 0.5202(5) 0.092(5) Uani 1 1 d . . . . .
H340 H 0.671126 0.604320 0.497881 0.110 Uiso 1 1 calc R U . . .
C314 C 0.6451(5) 0.6785(8) 0.9421(4) 0.088(5) Uani 1 1 d . . . . .
H314 H 0.650753 0.618578 0.935706 0.106 Uiso 1 1 calc R U . . .
C312 C 0.6900(6) 1.2204(9) 1.0285(4) 0.097(5) Uani 1 1 d . . . . .
H312 H 0.674548 1.255228 1.007073 0.116 Uiso 1 1 calc R U . . .
C301 C 0.8510(5) 0.7945(8) 1.1434(5) 0.113(7) Uani 1 1 d . . . . .
H301 H 0.867912 0.821389 1.166484 0.135 Uiso 1 1 calc R U . . .
C341 C 0.6954(6) 0.7200(9) 0.5271(5) 0.094(5) Uani 1 1 d . . . . .
H341 H 0.679676 0.759508 0.507791 0.113 Uiso 1 1 calc R U . . .
C351 C 0.6277(5) 0.3502(8) 0.4481(5) 0.100(6) Uani 1 1 d . . . . .
H351 H 0.623614 0.412097 0.451988 0.120 Uiso 1 1 calc R U . . .
C320 C 0.5282(6) 0.8433(10) 0.7847(5) 0.093(5) Uani 1 1 d . . . . .
H320 H 0.503539 0.880219 0.775876 0.112 Uiso 1 1 calc R U . . .
C363 C 0.6074(5) 0.4443(9) 0.1492(5) 0.089(4) Uani 1 1 d . . . . .
C338 C 0.7423(6) 0.6062(8) 0.5792(5) 0.100(5) Uani 1 1 d . . . . .
H338 H 0.760273 0.568294 0.597882 0.120 Uiso 1 1 calc R U . . .
C346 C 0.8153(6) 0.3302(8) 0.6102(6) 0.138(9) Uani 1 1 d . . . . .
H346 H 0.812544 0.392008 0.615357 0.165 Uiso 1 1 calc R U . . .
C356 C 0.5704(6) 0.2709(12) 0.2630(6) 0.109(6) Uani 1 1 d . . . . .
H356 H 0.587096 0.256051 0.243781 0.131 Uiso 1 1 calc R U . . .
C348 C 0.8289(4) 0.1541(8) 0.5963(4) 0.086(5) Uani 1 1 d . . . . .
H348 H 0.834037 0.093394 0.590739 0.104 Uiso 1 1 calc R U . . .
C347 C 0.8475(6) 0.2798(10) 0.6330(5) 0.127(8) Uani 1 1 d . . . . .
H347 H 0.865780 0.307873 0.655096 0.152 Uiso 1 1 calc R U . . .
C364 C 0.6438(8) 0.3891(13) 0.1611(6) 0.131(8) Uani 1 1 d . . . . .
H364 H 0.650592 0.361161 0.186395 0.157 Uiso 1 1 calc R U . . .
C330 C 0.4789(6) 1.2429(9) 0.6596(6) 0.100(6) Uani 1 1 d . . . . .
H330 H 0.477122 1.282360 0.637726 0.120 Uiso 1 1 calc R U . . .
C319 C 0.5294(6) 0.7871(11) 0.8175(5) 0.098(5) Uani 1 1 d . . . . .
H319 H 0.506129 0.788863 0.831199 0.118 Uiso 1 1 calc R U . . .
C371 C 0.4981(6) 0.6776(11) 0.1597(6) 0.113(6) Uani 1 1 d . . . . .
H371 H 0.515189 0.666859 0.140490 0.135 Uiso 1 1 calc R U . . .
C335 C 0.6193(6) 0.9794(12) 0.6189(5) 0.106(6) Uani 1 1 d . . . . .
H335 H 0.597602 1.023780 0.611057 0.127 Uiso 1 1 calc R U . . .
C365 C 0.6698(7) 0.3785(12) 0.1320(7) 0.120(7) Uani 1 1 d . . . . .
H365 H 0.692705 0.336110 0.138388 0.145 Uiso 1 1 calc R U . . .
C355 C 0.5694(6) 0.2145(12) 0.2964(7) 0.121(7) Uani 1 1 d . . . . .
H355 H 0.585875 0.160925 0.298714 0.145 Uiso 1 1 calc R U . . .
C372 C 0.4704(8) 0.7532(12) 0.1570(7) 0.126(8) Uani 1 1 d . . . . .
H372 H 0.470031 0.793322 0.135548 0.151 Uiso 1 1 calc R U . . .
C367 C 0.6060(10) 0.4874(14) 0.1141(6) 0.140(9) Uani 1 1 d . . . . .
H367 H 0.583794 0.530571 0.105903 0.168 Uiso 1 1 calc R U . . .
C333 C 0.6572(6) 0.8785(14) 0.6658(6) 0.125(7) Uani 1 1 d . . . . .
H333 H 0.663063 0.849386 0.690807 0.150 Uiso 1 1 calc R U . . .
C336 C 0.6465(7) 0.9604(13) 0.5946(6) 0.111(6) Uani 1 1 d . . . . .
H336 H 0.641790 0.987350 0.569100 0.133 Uiso 1 1 calc R U . . .
C366 C 0.6339(9) 0.4723(14) 0.0910(7) 0.142(9) Uani 1 1 d . . . . .
H366 H 0.629794 0.503980 0.066644 0.171 Uiso 1 1 calc R U . . .
C332 C 0.6837(7) 0.8651(13) 0.6383(6) 0.123(7) Uani 1 1 d . . . . .
H332 H 0.706526 0.822631 0.644861 0.147 Uiso 1 1 calc R U . . .
C322 C 0.6003(8) 0.7996(18) 0.7829(7) 0.108(6) Uani 0.638(19) 1 d D . P D 1
H322 H 0.625864 0.804786 0.772431 0.129 Uiso 0.638(19) 1 calc R U P D 1
C323 C 0.5993(8) 0.7467(19) 0.8159(8) 0.108(6) Uani 0.638(19) 1 d D . P D 1
H323 H 0.625438 0.719311 0.829505 0.129 Uiso 0.638(19) 1 calc R U P D 1
I312 I 0.3733(5) 0.9044(5) 0.2245(3) 0.137(2) Uani 0.59(3) 1 d . . P E 1
Zn36 Zn 0.4074(4) 0.8690(6) 0.1656(4) 0.086(2) Uani 0.59(3) 1 d . . P E 1
I311 I 0.4397(3) 0.9786(7) 0.1239(6) 0.155(3) Uani 0.59(3) 1 d . . P E 1
I405 I 0.5996(2) 0.5016(6) 0.86419(18) 0.104(3) Uani 0.47(4) 1 d . . P D 2
Zn43 Zn 0.5580(7) 0.6513(11) 0.8785(6) 0.085(3) Uani 0.47(4) 1 d . . P D 2
I406 I 0.4881(6) 0.6754(9) 0.9017(3) 0.138(3) Uani 0.47(4) 1 d . . P D 2
I404 I 0.80515(16) 1.4194(3) 1.12191(19) 0.124(2) Uani 0.318(5) 1 d . . P F 2
Zn42 Zn 0.7308(3) 1.3936(4) 1.0777(3) 0.087(2) Uani 0.318(5) 1 d . . P F 2
I403 I 0.7051(3) 1.4816(3) 1.0147(2) 0.121(2) Uani 0.318(5) 1 d . . P F 2
I408 I 0.6809(8) 0.9681(6) 0.4970(4) 0.182(6) Uani 0.361(12) 1 d . . P C 2
Zn44 Zn 0.7128(7) 0.8931(8) 0.5621(6) 0.135(6) Uani 0.361(12) 1 d . . P C 2
I407 I 0.7868(6) 0.9365(7) 0.6014(5) 0.199(6) Uani 0.361(12) 1 d . . P C 2
I309 I 0.5905(2) 0.0056(4) 0.35537(17) 0.1013(12) Uani 0.75(3) 1 d . . P A 1
Zn35 Zn 0.5588(3) 0.1515(5) 0.37186(18) 0.0665(16) Uani 0.75(3) 1 d . . P A 1
I310 I 0.48667(12) 0.1655(4) 0.3962(2) 0.1080(14) Uani 0.75(3) 1 d . . P A 1
Zn41 Zn 0.91526(15) 0.6415(5) 1.1715(3) 0.0715(15) Uani 0.5238 1 d . U P B 2
I402 I 0.9440(2) 0.5279(5) 1.1308(2) 0.1124(12) Uani 0.5238 1 d . U P B 2
I401 I 0.88343(19) 0.6005(4) 1.2307(2) 0.142(2) Uani 0.5238 1 d . U P B 2
C7A C 0.3242(6) 0.9578(10) 0.7264(7) 0.071(5) Uani 0.4563 1 d D U P . .
C1A C 0.3161(5) 0.6790(7) 0.6988(6) 0.081(6) Uani 0.4563 1 d G U P . .
H1A H 0.314546 0.617365 0.692327 0.098 Uiso 0.4563 1 calc R U P . .
C2A C 0.3223(5) 0.7416(10) 0.6707(4) 0.072(5) Uani 0.4563 1 d G U P . .
H2A H 0.324924 0.722697 0.644996 0.086 Uiso 0.4563 1 calc R U P . .
C3A C 0.3246(4) 0.8319(9) 0.6802(4) 0.060(4) Uani 0.4563 1 d G U P . .
H3A H 0.328837 0.874625 0.661033 0.072 Uiso 0.4563 1 calc R U P . .
C4A C 0.3208(5) 0.8595(7) 0.7179(5) 0.065(4) Uani 0.4563 1 d DG U P . .
C5A C 0.3146(5) 0.7970(10) 0.7460(4) 0.071(5) Uani 0.4563 1 d DG U P . .
C6A C 0.3123(5) 0.7067(9) 0.7365(5) 0.081(6) Uani 0.4563 1 d G U P . .
H6A H 0.308078 0.663965 0.755695 0.097 Uiso 0.4563 1 calc R U P . .
O2A O 0.3923(5) 0.9300(12) 0.7690(6) 0.080(5) Uani 0.4563 1 d D U P . .
C8A C 0.3612(7) 0.9906(11) 0.7523(8) 0.077(6) Uani 0.4563 1 d D U P . .
C9A C 0.3643(9) 1.0812(12) 0.7607(9) 0.089(7) Uani 0.4563 1 d D U P . .
H9A H 0.389562 1.104029 0.777992 0.107 Uiso 0.4563 1 calc R U P . .
C11A C 0.2952(9) 1.1062(13) 0.7173(9) 0.098(8) Uani 0.4563 1 d D U P . .
H11A H 0.273686 1.146472 0.704040 0.117 Uiso 0.4563 1 calc R U P . .
O1A O 0.2910(5) 0.7688(13) 0.8086(6) 0.081(5) Uani 0.4563 1 d D U P . .
H1AA H 0.291891 0.717628 0.798919 0.121 Uiso 0.4563 1 calc R U P . .
C10A C 0.3309(9) 1.1386(14) 0.7442(9) 0.099(8) Uani 0.4563 1 d D U P . .
H10A H 0.332535 1.199975 0.751165 0.119 Uiso 0.4563 1 calc R U P . .
C14A C 0.4310(9) 0.961(3) 0.7953(13) 0.128(14) Uani 0.4563 1 d D U P . .
H14A H 0.450859 0.986112 0.779757 0.192 Uiso 0.4563 1 calc . U P . .
H14B H 0.445234 0.910264 0.811016 0.192 Uiso 0.4563 1 calc . U P . .
H14C H 0.423434 1.006189 0.813083 0.192 Uiso 0.4563 1 calc . U P . .
C422 C 0.5744(16) 0.7556(18) 0.7636(9) 0.108(6) Uani 0.362(19) 1 d D . P D 2
H422 H 0.581482 0.732045 0.740078 0.129 Uiso 0.362(19) 1 calc R U P D 2
C423 C 0.5766(17) 0.703(2) 0.7972(9) 0.108(6) Uani 0.362(19) 1 d D . P D 2
H423 H 0.588725 0.644445 0.797738 0.129 Uiso 0.362(19) 1 calc R U P D 2
O3A O 0.2555(6) 0.9762(12) 0.6846(6) 0.089(5) Uani 0.4563 1 d D U P . .
C12A C 0.2905(7) 1.0151(12) 0.7097(7) 0.078(6) Uani 0.4563 1 d D U P . .
C15A C 0.2183(11) 1.033(3) 0.6713(11) 0.115(12) Uani 0.4563 1 d D U P . .
H15A H 0.222246 1.066412 0.647976 0.172 Uiso 0.4563 1 calc . U P . .
H15B H 0.215249 1.073999 0.692579 0.172 Uiso 0.4563 1 calc . U P . .
H15C H 0.192081 0.995663 0.664323 0.172 Uiso 0.4563 1 calc . U P . .
C13A C 0.3111(9) 0.8309(16) 0.7869(6) 0.087(6) Uani 0.4563 1 d D U P . .
H13A H 0.340689 0.844616 0.802275 0.104 Uiso 0.4563 1 calc R U P . .
H13B H 0.294190 0.887048 0.783827 0.104 Uiso 0.4563 1 calc R U P . .

loop_
_atom_site_aniso_label
_atom_site_aniso_U_11
_atom_site_aniso_U_22
_atom_site_aniso_U_33
_atom_site_aniso_U_23
_atom_site_aniso_U_13
_atom_site_aniso_U_12
I409 0.135(11) 0.039(3) 0.157(10) 0.013(5) -0.098(9) -0.022(4)
I301 0.090(4) 0.0730(18) 0.124(3) 0.0266(18) -0.006(2) 0.0103(17)
I308 0.1150(18) 0.0418(8) 0.1101(16) 0.0168(9) 0.0390(13) 0.0182(9)
I305 0.326(13) 0.038(2) 0.173(6) -0.016(2) -0.144(8) -0.005(2)
I412 0.061(3) 0.079(2) 0.111(3) -0.035(2) -0.028(2) 0.006(2)
I302 0.103(4) 0.058(2) 0.253(5) -0.067(2) -0.097(3) 0.012(2)
I410 0.201(11) 0.169(10) 0.061(6) 0.000(5) 0.020(5) -0.084(7)
I411 0.111(3) 0.0262(18) 0.121(4) 0.0083(15) -0.036(2) -0.0027(16)
I307 0.0944(14) 0.0487(12) 0.148(2) -0.0117(10) -0.0021(12) -0.0040(8)
I306 0.129(5) 0.230(8) 0.076(3) -0.025(3) 0.007(2) -0.098(5)
I303 0.201(3) 0.0593(9) 0.0986(13) 0.0424(9) 0.0560(15) 0.0568(13)
I304 0.1220(16) 0.0397(7) 0.1719(19) -0.0013(9) 0.0383(14) -0.0199(8)
Zn45 0.040(6) 0.053(6) 0.116(10) 0.033(5) -0.031(6) -0.008(5)
Zn31 0.025(3) 0.043(2) 0.129(3) 0.0057(19) -0.050(3) -0.014(3)
Zn33 0.078(6) 0.052(3) 0.060(3) 0.0128(18) -0.036(4) -0.037(4)
Zn46 0.038(4) 0.028(3) 0.102(4) -0.012(2) -0.039(4) 0.021(3)
Zn34 0.085(2) 0.038(2) 0.096(3) 0.0021(17) 0.0134(19) 0.0075(14)
Zn32 0.122(3) 0.0254(11) 0.091(2) 0.0112(11) 0.029(2) 0.0090(14)
N304 0.080(6) 0.024(4) 0.075(6) 0.010(4) -0.028(5) -0.002(4)
N302 0.077(6) 0.029(4) 0.072(6) 0.011(4) -0.022(5) 0.002(4)
N316 0.073(5) 0.036(4) 0.074(6) 0.016(4) -0.016(5) 0.002(4)
N309 0.081(6) 0.051(5) 0.053(5) 0.006(4) -0.009(5) 0.007(4)
N314 0.081(6) 0.033(4) 0.097(7) 0.018(4) -0.019(6) 0.008(4)
N303 0.071(5) 0.026(4) 0.066(5) 0.006(3) -0.020(4) -0.005(4)
N320 0.088(6) 0.036(4) 0.068(6) 0.002(4) -0.015(5) 0.001(4)
N311 0.067(6) 0.046(5) 0.085(8) 0.002(5) -0.022(6) 0.001(4)
N321 0.093(7) 0.042(5) 0.062(6) -0.004(4) 0.001(6) 0.004(5)
N305 0.146(11) 0.033(5) 0.085(8) 0.011(5) 0.028(7) 0.008(6)
N315 0.079(6) 0.035(4) 0.087(7) 0.014(4) -0.025(5) -0.005(4)
N301 0.082(6) 0.038(5) 0.100(8) 0.016(5) -0.045(6) -0.015(4)
N313 0.121(9) 0.040(5) 0.104(9) -0.002(6) 0.018(8) 0.003(6)
N324 0.091(7) 0.040(5) 0.087(8) 0.004(5) -0.031(6) 0.000(5)
N319 0.087(7) 0.068(7) 0.069(7) 0.005(5) 0.007(6) -0.001(6)
N318 0.087(7) 0.045(5) 0.088(7) 0.024(5) -0.029(6) -0.006(5)
N307 0.096(7) 0.059(6) 0.071(7) 0.013(5) -0.016(6) 0.009(6)
N306 0.113(8) 0.043(5) 0.066(6) 0.017(4) -0.034(6) -0.012(5)
N322 0.102(8) 0.042(5) 0.073(7) 0.003(5) -0.012(6) -0.003(5)
C362 0.087(8) 0.042(6) 0.048(6) 0.005(5) -0.008(6) -0.001(5)
N310 0.083(7) 0.053(6) 0.069(7) 0.006(5) -0.020(6) 0.000(5)
C309 0.102(8) 0.024(5) 0.058(6) 0.005(4) -0.001(6) 0.000(5)
C357 0.104(9) 0.036(5) 0.064(7) -0.002(5) -0.007(7) 0.009(6)
C344 0.081(7) 0.037(5) 0.083(8) 0.022(5) -0.023(6) -0.009(5)
C327 0.074(7) 0.047(6) 0.062(7) 0.013(5) -0.026(6) 0.006(5)
C325 0.073(7) 0.044(6) 0.051(6) 0.001(5) -0.009(6) 0.002(5)
N317 0.102(8) 0.044(5) 0.087(7) 0.011(5) -0.044(6) -0.006(5)
N308 0.116(9) 0.046(5) 0.065(6) 0.009(5) 0.002(6) 0.021(6)
C306 0.069(6) 0.028(5) 0.081(7) 0.014(5) -0.018(6) 0.000(4)
N323 0.220(18) 0.040(6) 0.102(10) 0.005(6) 0.071(11) -0.022(9)
C343 0.079(7) 0.029(5) 0.079(8) 0.008(5) -0.009(6) -0.003(5)
C328 0.087(8) 0.052(7) 0.063(8) 0.006(5) -0.023(7) 0.008(6)
C308 0.083(7) 0.032(5) 0.071(7) 0.007(5) -0.017(6) -0.001(5)
C370 0.085(8) 0.051(7) 0.066(8) 0.007(6) -0.016(7) 0.002(6)
C321 0.108(10) 0.049(6) 0.053(7) 0.010(5) -0.011(7) 0.021(6)
C316 0.077(7) 0.043(6) 0.064(7) 0.013(5) -0.013(6) -0.002(5)
C360 0.090(8) 0.038(5) 0.053(7) -0.005(5) -0.020(6) 0.001(5)
C307 0.068(6) 0.035(5) 0.059(6) 0.005(4) -0.021(5) 0.001(4)
C324 0.095(8) 0.048(6) 0.054(7) 0.002(5) -0.012(7) 0.023(6)
C303 0.067(6) 0.040(5) 0.086(8) 0.026(5) -0.026(6) -0.008(5)
C369 0.129(12) 0.046(6) 0.056(7) 0.010(5) -0.025(8) -0.002(7)
N312 0.130(10) 0.050(6) 0.095(9) 0.003(6) 0.038(8) 0.015(6)
C352 0.078(7) 0.042(6) 0.079(8) 0.016(5) -0.026(6) -0.004(5)
C315 0.109(9) 0.032(5) 0.077(8) 0.008(5) -0.037(7) -0.003(6)
C349 0.079(7) 0.047(6) 0.079(8) -0.006(5) -0.029(6) 0.007(5)
C353 0.106(10) 0.045(6) 0.085(9) 0.010(6) -0.024(8) 0.007(6)
C329 0.076(7) 0.056(7) 0.078(8) -0.008(6) -0.029(6) -0.002(6)
C342 0.070(7) 0.035(5) 0.094(9) 0.014(5) -0.015(6) 0.002(5)
C339 0.095(8) 0.043(6) 0.071(8) 0.010(5) -0.008(7) -0.001(6)
C317 0.098(9) 0.046(6) 0.103(10) 0.009(6) -0.050(8) 0.009(6)
C368 0.098(9) 0.042(6) 0.081(8) -0.008(6) -0.007(7) 0.000(6)
C334 0.111(11) 0.063(8) 0.087(10) 0.009(7) 0.017(9) 0.014(8)
C345 0.081(7) 0.041(6) 0.080(8) 0.021(5) -0.030(6) -0.002(5)
C326 0.119(11) 0.046(6) 0.073(8) 0.007(6) -0.014(8) 0.023(7)
C358 0.108(10) 0.068(8) 0.059(8) 0.017(6) -0.001(7) 0.024(7)
C359 0.103(10) 0.063(8) 0.081(9) 0.015(7) 0.010(8) 0.021(7)
C354 0.103(9) 0.033(5) 0.092(9) 0.004(5) -0.039(8) 0.007(6)
C302 0.120(11) 0.033(6) 0.121(11) -0.005(6) -0.074(10) -0.007(6)
C310 0.107(10) 0.043(6) 0.078(8) 0.005(5) -0.021(7) -0.006(6)
C361 0.123(11) 0.049(7) 0.070(8) -0.013(6) 0.003(8) 0.002(7)
C318 0.124(11) 0.037(6) 0.116(11) 0.001(6) -0.075(10) 0.005(6)
C350 0.117(11) 0.047(7) 0.119(11) 0.020(7) -0.070(10) 0.002(7)
C331 0.099(10) 0.060(8) 0.111(11) 0.035(8) 0.017(9) 0.019(7)
C311 0.137(13) 0.045(7) 0.104(11) -0.015(7) -0.005(10) -0.022(8)
C304 0.075(7) 0.044(6) 0.098(9) 0.000(6) -0.029(7) -0.001(5)
C305 0.069(7) 0.044(6) 0.122(11) 0.016(6) -0.038(7) 0.004(5)
C313 0.142(13) 0.036(6) 0.086(9) 0.003(6) -0.007(9) 0.016(7)
C337 0.156(16) 0.056(8) 0.112(12) 0.005(8) 0.012(11) -0.006(9)
C340 0.116(11) 0.047(7) 0.099(10) 0.013(7) -0.008(9) 0.018(7)
C314 0.116(10) 0.043(6) 0.079(8) 0.007(5) -0.038(8) 0.002(6)
C312 0.175(16) 0.043(7) 0.069(8) 0.002(6) 0.016(9) 0.018(8)
C301 0.119(11) 0.038(6) 0.131(12) 0.006(7) -0.089(10) -0.004(6)
C341 0.129(12) 0.044(7) 0.109(12) 0.027(7) 0.028(10) 0.026(8)
C351 0.097(9) 0.033(5) 0.132(12) 0.026(6) -0.060(9) 0.004(6)
C320 0.114(11) 0.066(9) 0.092(11) 0.042(8) 0.004(9) 0.005(8)
C363 0.113(11) 0.049(7) 0.103(11) -0.005(7) 0.019(9) 0.002(7)
C338 0.123(12) 0.040(6) 0.116(12) 0.006(7) -0.023(10) -0.009(7)
C346 0.159(15) 0.030(6) 0.165(16) -0.009(7) -0.103(13) -0.002(7)
C356 0.115(12) 0.097(12) 0.119(13) 0.033(10) 0.035(11) 0.033(10)
C348 0.094(8) 0.038(6) 0.099(9) 0.001(6) -0.046(8) 0.011(6)
C347 0.132(13) 0.066(9) 0.133(13) -0.005(8) -0.087(12) 0.002(9)
C364 0.20(2) 0.101(14) 0.114(15) 0.024(11) 0.086(16) 0.033(14)
C330 0.123(12) 0.052(8) 0.106(12) 0.033(8) -0.018(10) 0.019(8)
C319 0.107(11) 0.077(9) 0.102(11) 0.034(8) 0.003(9) 0.008(8)
C371 0.136(14) 0.079(10) 0.124(14) 0.050(10) 0.028(11) 0.013(10)
C335 0.131(13) 0.090(11) 0.103(12) 0.053(10) 0.036(11) 0.036(10)
C365 0.147(17) 0.065(10) 0.151(19) 0.001(11) 0.034(15) 0.020(10)
C355 0.122(14) 0.085(12) 0.144(17) 0.048(12) -0.002(13) 0.039(10)
C372 0.167(19) 0.067(10) 0.124(16) 0.031(10) -0.018(14) 0.032(11)
C367 0.24(3) 0.099(14) 0.099(14) 0.030(11) 0.082(17) 0.017(15)
C333 0.126(14) 0.128(15) 0.111(13) 0.049(12) 0.001(11) 0.067(12)
C336 0.133(14) 0.110(14) 0.102(13) 0.046(11) 0.052(12) 0.025(12)
C366 0.24(3) 0.076(12) 0.138(19) 0.025(12) 0.089(19) 0.026(15)
C332 0.167(18) 0.099(13) 0.118(15) 0.021(11) 0.064(14) 0.066(13)
C322 0.117(14) 0.100(14) 0.098(13) 0.053(10) 0.004(9) 0.043(10)
C323 0.117(14) 0.100(14) 0.098(13) 0.053(10) 0.004(9) 0.043(10)
I312 0.096(4) 0.116(3) 0.160(3) -0.071(2) -0.062(3) 0.029(3)
Zn36 0.060(4) 0.037(2) 0.133(4) -0.010(2) -0.047(4) 0.021(3)
I311 0.132(2) 0.051(3) 0.251(8) 0.033(4) -0.030(4) 0.001(2)
I405 0.150(6) 0.039(2) 0.092(3) 0.0015(15) -0.047(3) -0.0066(15)
Zn43 0.086(7) 0.068(3) 0.077(4) 0.023(2) -0.037(5) -0.049(5)
I406 0.136(6) 0.166(5) 0.106(4) 0.026(4) 0.012(3) -0.058(4)
I404 0.111(3) 0.066(2) 0.195(5) -0.039(3) 0.029(3) -0.019(2)
Zn42 0.108(5) 0.044(3) 0.113(6) 0.002(3) 0.032(5) -0.001(3)
I403 0.181(5) 0.063(2) 0.139(4) 0.041(2) 0.078(4) 0.041(3)
I408 0.351(16) 0.075(3) 0.170(8) 0.069(4) 0.170(10) 0.098(7)
Zn44 0.251(18) 0.029(3) 0.157(13) 0.009(6) 0.114(12) 0.015(8)
I407 0.279(13) 0.078(4) 0.281(12) -0.038(6) 0.154(11) -0.076(7)
I309 0.115(2) 0.0513(12) 0.1180(16) -0.0071(10) -0.022(2) -0.0061(13)
Zn35 0.069(4) 0.0523(18) 0.0647(19) 0.0112(12) -0.017(2) -0.009(2)
I310 0.1074(18) 0.136(2) 0.076(2) -0.0052(17) 0.0091(12) -0.0427(13)
Zn41 0.025(3) 0.0399(18) 0.122(3) 0.0162(16) -0.049(3) -0.018(2)
I402 0.090(3) 0.0520(13) 0.162(3) -0.0397(16) -0.050(3) -0.0080(16)
I401 0.0639(19) 0.117(3) 0.216(4) 0.117(3) -0.0352(19) -0.0055(15)
C7A 0.088(10) 0.039(7) 0.088(13) 0.009(7) 0.024(9) 0.003(7)
C1A 0.050(11) 0.053(10) 0.126(14) 0.006(8) -0.016(11) 0.005(9)
C2A 0.043(10) 0.051(8) 0.106(13) -0.006(8) -0.018(10) 0.009(8)
C3A 0.040(9) 0.043(8) 0.088(10) 0.005(7) -0.008(9) 0.014(8)
C4A 0.054(10) 0.044(7) 0.094(10) 0.007(6) 0.009(9) 0.005(7)
C5A 0.049(10) 0.056(8) 0.101(10) 0.021(7) -0.001(9) -0.001(9)
C6A 0.048(11) 0.058(9) 0.126(13) 0.015(9) -0.007(12) -0.005(9)
O2A 0.075(9) 0.063(9) 0.103(13) -0.001(9) 0.020(8) -0.005(7)
C8A 0.091(11) 0.038(8) 0.104(14) 0.002(8) 0.026(9) -0.010(7)
C9A 0.130(16) 0.045(8) 0.097(17) -0.004(10) 0.032(13) -0.016(9)
C11A 0.152(18) 0.051(9) 0.095(17) 0.017(10) 0.037(14) 0.029(10)
O1A 0.064(9) 0.076(12) 0.092(12) 0.040(9) -0.006(8) 0.015(8)
C10A 0.158(19) 0.043(11) 0.107(18) 0.008(11) 0.051(13) 0.009(10)
C14A 0.082(16) 0.09(2) 0.20(3) -0.04(2) -0.007(17) -0.008(15)
C422 0.117(14) 0.100(14) 0.098(13) 0.053(10) 0.004(9) 0.043(10)
C423 0.117(14) 0.100(14) 0.098(13) 0.053(10) 0.004(9) 0.043(10)
O3A 0.122(12) 0.070(10) 0.073(11) 0.008(8) 0.016(9) 0.045(9)
C12A 0.120(12) 0.052(9) 0.067(12) 0.014(8) 0.034(9) 0.027(8)
C15A 0.136(18) 0.10(2) 0.10(2) 0.031(19) 0.026(17) 0.070(18)
C13A 0.086(15) 0.071(13) 0.101(12) 0.028(9) 0.014(12) 0.008(12)

loop_
_atom_type_symbol
_atom_type_description
_atom_type_scat_dispersion_real
_atom_type_scat_dispersion_imag
_atom_type_scat_source
C C 0.0181 0.0091 'International Tables Vol C Tables 4.2.6.8 and 6.1.1.4'
H H 0.0000 0.0000 'International Tables Vol C Tables 4.2.6.8 and 6.1.1.4'
I I -0.3257 6.8362 'International Tables Vol C Tables 4.2.6.8 and 6.1.1.4'
N N 0.0311 0.0180 'International Tables Vol C Tables 4.2.6.8 and 6.1.1.4'
O O 0.0492 0.0322 'International Tables Vol C Tables 4.2.6.8 and 6.1.1.4'
Zn Zn -1.5491 0.6778 'International Tables Vol C Tables 4.2.6.8 and 6.1.1.4'

loop_
_exptl_crystal_face_index_h
_exptl_crystal_face_index_k
_exptl_crystal_face_index_l
_exptl_crystal_face_perp_dist
0 1 0 0.0812
0 -1 0 0.0613
1 0 1 0.0512
-1 0 -1 0.0655
-1 0 1 0.0248
1 0 -1 0.0343
-1 0 0 0.0458
1 0 0 0.0431
2 -1 -2 0.0575
-2 -1 2 0.0470
2 1 -2 0.0723
-2 -1 1 0.0434
0 0 1 0.0511
-2 1 1 0.0552
0 1 2 0.0699

loop_
_geom_angle_atom_site_label_1
_geom_angle_atom_site_label_2
_geom_angle_atom_site_label_3
_geom_angle
_geom_angle_site_symmetry_1
_geom_angle_site_symmetry_3
_geom_angle_publ_flag
I410 Zn45 I409 126.2(11) . . ?
N319 Zn45 I409 103.8(11) . . ?
N319 Zn45 I410 119.7(10) . . ?
N319 Zn45 N318 96.7(10) . . ?
N318 Zn45 I409 97.9(7) . . ?
N318 Zn45 I410 106.2(11) . . ?
I301 Zn31 I302 127.8(5) . . ?
N311 Zn31 I301 109.1(6) 4_676 . ?
N311 Zn31 I302 103.4(5) 4_676 . ?
N301 Zn31 I301 109.2(6) . . ?
N301 Zn31 I302 106.5(7) . . ?
N301 Zn31 N311 96.1(5) . 4_676 ?
I305 Zn33 I306 118.9(8) . . ?
N307 Zn33 I305 109.5(8) . . ?
N307 Zn33 I306 103.2(7) . . ?
N306 Zn33 I305 114.0(8) . . ?
N306 Zn33 I306 101.9(8) . . ?
N306 Zn33 N307 108.3(8) . . ?
I412 Zn46 I411 127.6(5) . . ?
N324 Zn46 I412 109.8(7) . . ?
N324 Zn46 I411 100.9(6) . . ?
N317 Zn46 I412 108.9(7) 4_565 . ?
N317 Zn46 I411 110.8(8) 4_565 . ?
N317 Zn46 N324 93.0(6) 4_565 . ?
I307 Zn34 I308 122.0(3) . . ?
N313 Zn34 I308 109.0(5) . . ?
N313 Zn34 I307 108.8(4) . . ?
N313 Zn34 N312 100.3(6) . . ?
N312 Zn34 I308 103.9(4) . . ?
N312 Zn34 I307 110.7(5) . . ?
I303 Zn32 I304 120.99(14) . . ?
N305 Zn32 I303 111.3(4) . . ?
N305 Zn32 I304 104.8(4) . . ?
N323 Zn32 I303 111.6(6) 1_566 . ?
N323 Zn32 I304 103.8(6) 1_566 . ?
N323 Zn32 N305 102.6(5) 1_566 . ?
C307 N304 C308 117.0(8) . . ?
C306 N302 C308 115.1(9) . . ?
C343 N316 C344 114.8(10) . . ?
C325 N309 C324 115.5(12) . . ?
C342 N314 C344 115.4(8) . . ?
C307 N303 C306 115.2(8) . . ?
C360 N320 C362 113.2(12) . . ?
C329 N311 Zn31 121.8(12) . 4_575 ?
C329 N311 C330 118.2(12) . . ?
C329 N311 Zn41 126.9(12) . 4_575 ?
C330 N311 Zn31 119.5(9) . 4_575 ?
C330 N311 Zn41 114.9(10) . 4_575 ?
C360 N321 C361 116.5(12) . . ?
C311 N305 Zn32 124.1(10) . . ?
C311 N305 Zn42 101.6(9) . . ?
C312 N305 Zn32 117.3(9) . . ?
C312 N305 C311 118.6(11) . . ?
C312 N305 Zn42 138.9(9) . . ?
C342 N315 C343 114.4(9) . . ?
C305 N301 Zn31 116.0(8) . . ?
C305 N301 Zn41 120.4(8) . . ?
C301 N301 Zn31 121.3(8) . . ?
C301 N301 C305 120.9(9) . . ?
C301 N301 Zn41 118.6(7) . . ?
C337 N313 Zn34 114.6(11) . . ?
C337 N313 Zn44 130.0(13) . . ?
C341 N313 Zn34 127.5(9) . . ?
C341 N313 C337 117.8(12) . . ?
C341 N313 Zn44 111.9(11) . . ?
C368 N324 Zn46 122.0(13) . . ?
C368 N324 C372 116.7(13) . . ?
C368 N324 Zn36 129.9(14) . . ?
C372 N324 Zn46 120.5(11) . . ?
C372 N324 Zn36 113.0(11) . . ?
C359 N319 Zn45 114.5(13) . . ?
C359 N319 Zn35 126.7(12) . . ?
C355 N319 Zn45 129.6(13) . . ?
C355 N319 C359 115.6(13) . . ?
C355 N319 Zn35 117.7(11) . . ?
C354 N318 Zn45 127.0(10) . . ?
C354 N318 Zn35 119.7(8) . . ?
C350 N318 Zn45 115.8(10) . . ?
C350 N318 C354 116.1(10) . . ?
C350 N318 Zn35 124.2(8) . . ?
C319 N307 Zn33 127.1(13) . . ?
C319 N307 C323 117.7(14) . . ?
C319 N307 Zn43 116.8(13) . . ?
C319 N307 C423 108.8(18) . . ?
C323 N307 Zn33 112.3(11) . . ?
C423 N307 Zn43 123.0(14) . . ?
C318 N306 Zn33 122.5(9) . . ?
C318 N306 C314 118.2(10) . . ?
C318 N306 Zn43 117.7(10) . . ?
C314 N306 Zn33 119.2(10) . . ?
C314 N306 Zn43 123.6(9) . . ?
C362 N322 C361 115.0(12) . . ?
N320 C362 C370 118.2(13) . . ?
N322 C362 N320 126.2(11) . . ?
N322 C362 C370 115.6(11) . . ?
C325 N310 C326 115.9(12) . . ?
C310 C309 C307 121.4(9) . . ?
C310 C309 C313 117.8(10) . . ?
C313 C309 C307 120.7(10) . . ?
C358 C357 C360 123.3(11) . . ?
C358 C357 C356 118.4(14) . . ?
C356 C357 C360 118.0(15) . . ?
N316 C344 C352 116.3(10) . . ?
N314 C344 N316 123.7(10) . . ?
N314 C344 C352 120.0(9) . . ?
C328 C327 C325 121.9(11) . . ?
C328 C327 C331 118.2(12) . . ?
C331 C327 C325 119.9(14) . . ?
N309 C325 C327 118.2(13) . . ?
N310 C325 N309 124.5(11) . . ?
N310 C325 C327 117.4(11) . . ?
C348 N317 Zn46 118.8(8) . 4_666 ?
C348 N317 Zn36 123.5(8) . 4_666 ?
C347 N317 Zn46 120.8(9) . 4_666 ?
C347 N317 C348 118.7(10) . . ?
C347 N317 Zn36 117.8(8) . 4_666 ?
C324 N308 C326 116.1(11) . . ?
N302 C306 N303 125.6(8) . . ?
N302 C306 C303 117.1(9) . . ?
N303 C306 C303 117.2(9) . . ?
Zn32 N323 Zn42 22.2(3) 1_544 1_544 ?
C365 N323 Zn32 126.7(17) . 1_544 ?
C365 N323 C366 113.0(19) . . ?
C365 N323 Zn42 107.9(16) . 1_544 ?
C366 N323 Zn32 120.3(14) . 1_544 ?
C366 N323 Zn42 137.2(14) . 1_544 ?
N316 C343 N315 126.4(9) . . ?
N316 C343 C345 118.5(10) . . ?
N315 C343 C345 115.0(9) . . ?
C327 C328 H328 119.5 . . ?
C327 C328 C329 121.0(12) . . ?
C329 C328 H328 119.5 . . ?
N304 C308 N302 122.9(9) . . ?
N304 C308 C316 120.1(9) . . ?
N302 C308 C316 117.0(9) . . ?
C369 C370 C362 121.6(12) . . ?
C371 C370 C362 121.5(16) . . ?
C371 C370 C369 116.8(14) . . ?
C320 C321 C324 122.3(12) . . ?
C320 C321 C322 117.5(14) . . ?
C320 C321 C422 105(2) . . ?
C322 C321 C324 119.2(17) . . ?
C422 C321 C324 120.1(17) . . ?
C315 C316 C308 121.0(10) . . ?
C315 C316 C317 118.5(10) . . ?
C317 C316 C308 120.4(11) . . ?
N320 C360 C357 114.7(13) . . ?
N321 C360 N320 125.8(11) . . ?
N321 C360 C357 119.5(11) . . ?
N304 C307 N303 123.8(9) . . ?
N304 C307 C309 117.9(8) . . ?
N303 C307 C309 118.2(8) . . ?
N309 C324 C321 117.0(13) . . ?
N308 C324 N309 125.3(12) . . ?
N308 C324 C321 117.7(11) . . ?
C302 C303 C306 120.8(11) . . ?
C302 C303 C304 118.8(10) . . ?
C304 C303 C306 120.4(10) . . ?
C370 C369 H369 120.0 . . ?
C368 C369 C370 120.1(13) . . ?
C368 C369 H369 120.0 . . ?
C336 N312 Zn34 124.6(12) . . ?
C336 N312 Zn44 110.6(13) . . ?
C332 N312 Zn34 117.1(13) . . ?
C332 N312 C336 118.1(16) . . ?
C332 N312 Zn44 131.1(13) . . ?
C353 C352 C344 122.1(10) . . ?
C353 C352 C351 117.4(11) . . ?
C351 C352 C344 120.5(11) . . ?
C316 C315 H315 120.2 . . ?
C316 C315 C314 119.6(11) . . ?
C314 C315 H315 120.2 . . ?
C345 C349 H349 119.6 . . ?
C345 C349 C348 120.8(10) . . ?
C348 C349 H349 119.6 . . ?
C352 C353 H353 119.6 . . ?
C354 C353 C352 120.8(11) . . ?
C354 C353 H353 119.6 . . ?
N311 C329 C328 122.2(15) . . ?
N311 C329 H329 118.9 . . ?
C328 C329 H329 118.9 . . ?
N314 C342 C339 117.7(9) . . ?
N315 C342 N314 124.8(10) . . ?
N315 C342 C339 117.2(10) . . ?
C340 C339 C342 123.4(11) . . ?
C338 C339 C342 119.7(10) . . ?
C338 C339 C340 116.9(12) . . ?
C316 C317 H317 121.1 . . ?
C318 C317 C316 117.8(12) . . ?
C318 C317 H317 121.1 . . ?
N324 C368 C369 124.0(16) . . ?
N324 C368 H368 118.0 . . ?
C369 C368 H368 118.0 . . ?
C335 C334 C326 123.0(14) . . ?
C335 C334 C333 115.1(17) . . ?
C333 C334 C326 121.9(15) . . ?
C349 C345 C343 121.8(10) . . ?
C349 C345 C346 117.6(10) . . ?
C346 C345 C343 120.6(11) . . ?
N310 C326 N308 122.6(16) . . ?
N310 C326 C334 119.9(13) . . ?
N308 C326 C334 117.4(12) . . ?
C357 C358 H358 120.3 . . ?
C357 C358 C359 119.4(13) . . ?
C359 C358 H358 120.3 . . ?
N319 C359 C358 123.9(16) . . ?
N319 C359 H359 118.1 . . ?
C358 C359 H359 118.1 . . ?
N318 C354 H354 119.0 . . ?
C353 C354 N318 121.9(11) . . ?
C353 C354 H354 119.0 . . ?
C303 C302 H302 119.9 . . ?
C301 C302 C303 120.3(11) . . ?
C301 C302 H302 119.9 . . ?
C309 C310 H310 120.3 . . ?
C311 C310 C309 119.5(12) . . ?
C311 C310 H310 120.3 . . ?
N321 C361 N322 123.2(15) . . ?
N321 C361 C363 119.3(13) . . ?
N322 C361 C363 117.5(13) . . ?
N306 C318 C317 124.3(11) . . ?
N306 C318 H318 117.8 . . ?
C317 C318 H318 117.8 . . ?
N318 C350 H350 117.0 . . ?
N318 C350 C351 126.1(11) . . ?
C351 C350 H350 117.0 . . ?
C327 C331 H331 122.0 . . ?
C327 C331 C330 116.0(16) . . ?
C330 C331 H331 122.0 . . ?
N305 C311 C310 121.7(13) . . ?
N305 C311 H311 119.2 . . ?
C310 C311 H311 119.2 . . ?
C303 C304 H304 120.6 . . ?
C303 C304 C305 118.8(11) . . ?
C305 C304 H304 120.6 . . ?
N301 C305 C304 120.1(11) . . ?
N301 C305 H305 120.0 . . ?
C304 C305 H305 120.0 . . ?
C309 C313 H313 120.6 . . ?
C312 C313 C309 118.8(13) . . ?
C312 C313 H313 120.6 . . ?
N313 C337 H337 119.4 . . ?
N313 C337 C338 121.1(16) . . ?
C338 C337 H337 119.4 . . ?
C339 C340 H340 120.5 . . ?
C339 C340 C341 119.0(14) . . ?
C341 C340 H340 120.5 . . ?
N306 C314 C315 121.5(12) . . ?
N306 C314 H314 119.3 . . ?
C315 C314 H314 119.3 . . ?
N305 C312 C313 123.2(13) . . ?
N305 C312 H312 118.4 . . ?
C313 C312 H312 118.4 . . ?
N301 C301 C302 121.0(11) . . ?
N301 C301 H301 119.5 . . ?
C302 C301 H301 119.5 . . ?
N313 C341 C340 122.7(12) . . ?
N313 C341 H341 118.7 . . ?
C340 C341 H341 118.7 . . ?
C352 C351 H351 121.2 . . ?
C350 C351 C352 117.6(11) . . ?
C350 C351 H351 121.2 . . ?
C321 C320 H320 119.3 . . ?
C321 C320 C319 121.4(15) . . ?
C319 C320 H320 119.3 . . ?
C364 C363 C361 119.2(15) . . ?
C367 C363 C361 126.0(17) . . ?
C367 C363 C364 114.5(19) . . ?
C339 C338 C337 122.1(14) . . ?
C339 C338 H338 119.0 . . ?
C337 C338 H338 119.0 . . ?
C345 C346 H346 120.9 . . ?
C347 C346 C345 118.2(12) . . ?
C347 C346 H346 120.9 . . ?
C357 C356 H356 121.9 . . ?
C357 C356 C355 116.3(18) . . ?
C355 C356 H356 121.9 . . ?
N317 C348 C349 120.0(11) . . ?
N317 C348 H348 120.0 . . ?
C349 C348 H348 120.0 . . ?
N317 C347 C346 124.5(12) . . ?
N317 C347 H347 117.8 . . ?
C346 C347 H347 117.8 . . ?
C363 C364 H364 122.8 . . ?
C363 C364 C365 114.3(18) . . ?
C365 C364 H364 122.8 . . ?
N311 C330 C331 124.4(14) . . ?
N311 C330 H330 117.8 . . ?
C331 C330 H330 117.8 . . ?
N307 C319 C320 121.5(18) . . ?
N307 C319 H319 119.3 . . ?
C320 C319 H319 119.3 . . ?
C370 C371 H371 121.0 . . ?
C370 C371 C372 118(2) . . ?
C372 C371 H371 121.0 . . ?
C334 C335 H335 119.0 . . ?
C336 C335 C334 122.1(15) . . ?
C336 C335 H335 119.0 . . ?
N323 C365 C364 129(2) . . ?
N323 C365 H365 115.4 . . ?
C364 C365 H365 115.4 . . ?
N319 C355 C356 125.0(16) . . ?
N319 C355 H355 117.5 . . ?
C356 C355 H355 117.5 . . ?
N324 C372 C371 124.4(18) . . ?
N324 C372 H372 117.8 . . ?
C371 C372 H372 117.8 . . ?
C363 C367 H367 118.4 . . ?
C366 C367 C363 123(2) . . ?
C366 C367 H367 118.4 . . ?
C334 C333 H333 121.3 . . ?
C334 C333 C332 117.4(16) . . ?
C332 C333 H333 121.3 . . ?
N312 C336 C335 121.8(15) . . ?
N312 C336 H336 119.1 . . ?
C335 C336 H336 119.1 . . ?
N323 C366 C367 125(2) . . ?
N323 C366 H366 117.4 . . ?
C367 C366 H366 117.4 . . ?
N312 C332 C333 125.2(16) . . ?
N312 C332 H332 117.4 . . ?
C333 C332 H332 117.4 . . ?
C321 C322 H322 121.4 . . ?
C323 C322 C321 117(2) . . ?
C323 C322 H322 121.4 . . ?
N307 C323 C322 122.1(18) . . ?
N307 C323 H323 118.9 . . ?
C322 C323 H323 118.9 . . ?
N324 Zn36 N317 101.2(6) . 4_565 ?
N324 Zn36 I312 105.4(8) . . ?
N324 Zn36 I311 111.6(7) . . ?
N317 Zn36 I312 101.6(6) 4_565 . ?
N317 Zn36 I311 106.4(7) 4_565 . ?
I311 Zn36 I312 127.1(4) . . ?
N307 Zn43 N306 96.3(8) . . ?
N307 Zn43 I405 103.2(9) . . ?
N307 Zn43 I406 111.6(9) . . ?
N306 Zn43 I405 100.9(8) . . ?
N306 Zn43 I406 107.1(9) . . ?
I406 Zn43 I405 131.8(7) . . ?
N305 Zn42 N323 91.6(6) . 1_566 ?
N305 Zn42 I404 119.1(5) . . ?
N305 Zn42 I403 102.2(5) . . ?
N323 Zn42 I404 122.7(6) 1_566 . ?
N323 Zn42 I403 92.8(5) 1_566 . ?
I403 Zn42 I404 121.8(3) . . ?
N313 Zn44 I408 115.2(8) . . ?
N313 Zn44 I407 100.6(8) . . ?
N312 Zn44 N313 101.8(8) . . ?
N312 Zn44 I408 116.8(9) . . ?
N312 Zn44 I407 98.1(9) . . ?
I407 Zn44 I408 120.9(6) . . ?
N319 Zn35 I309 109.3(5) . . ?
N319 Zn35 I310 102.3(6) . . ?
N318 Zn35 N319 104.5(5) . . ?
N318 Zn35 I309 109.9(5) . . ?
N318 Zn35 I310 105.1(5) . . ?
I309 Zn35 I310 124.0(3) . . ?
N311 Zn41 N301 100.2(5) 4_676 . ?
N311 Zn41 I402 111.7(6) 4_676 . ?
N311 Zn41 I401 109.3(6) 4_676 . ?
N301 Zn41 I402 109.0(5) . . ?
N301 Zn41 I401 101.3(5) . . ?
I402 Zn41 I401 122.6(4) . . ?
C8A C7A C4A 118.9(13) . . ?
C12A C7A C4A 120.6(14) . . ?
C12A C7A C8A 120.5(12) . . ?
C2A C1A H1A 120.0 . . ?
C2A C1A C6A 120.0 . . ?
C6A C1A H1A 120.0 . . ?
C1A C2A H2A 120.0 . . ?
C3A C2A C1A 120.0 . . ?
C3A C2A H2A 120.0 . . ?
C2A C3A H3A 120.0 . . ?
C2A C3A C4A 120.0 . . ?
C4A C3A H3A 120.0 . . ?
C3A C4A C7A 117.3(15) . . ?
C5A C4A C7A 122.7(15) . . ?
C5A C4A C3A 120.0 . . ?
C4A C5A C6A 120.0 . . ?
C4A C5A C13A 117.8(13) . . ?
C6A C5A C13A 122.2(13) . . ?
C1A C6A H6A 120.0 . . ?
C5A C6A C1A 120.0 . . ?
C5A C6A H6A 120.0 . . ?
C8A O2A C14A 120(2) . . ?
O2A C8A C7A 117.5(14) . . ?
O2A C8A C9A 123.1(16) . . ?
C9A C8A C7A 119.4(13) . . ?
C8A C9A H9A 119.8 . . ?
C10A C9A C8A 120.4(15) . . ?
C10A C9A H9A 119.8 . . ?
C10A C11A H11A 119.7 . . ?
C10A C11A C12A 120.6(15) . . ?
C12A C11A H11A 119.7 . . ?
C13A O1A H1AA 109.5 . . ?
C9A C10A C11A 119.8(15) . . ?
C9A C10A H10A 120.1 . . ?
C11A C10A H10A 120.1 . . ?
O2A C14A H14A 109.5 . . ?
O2A C14A H14B 109.5 . . ?
O2A C14A H14C 109.5 . . ?
H14A C14A H14B 109.5 . . ?
H14A C14A H14C 109.5 . . ?
H14B C14A H14C 109.5 . . ?
C321 C422 H422 121.0 . . ?
C423 C422 C321 118(3) . . ?
C423 C422 H422 121.0 . . ?
N307 C423 C422 121(2) . . ?
N307 C423 H423 119.3 . . ?
C422 C423 H423 119.3 . . ?
C12A O3A C15A 116(2) . . ?
C11A C12A C7A 119.0(14) . . ?
O3A C12A C7A 115.9(15) . . ?
O3A C12A C11A 124.9(16) . . ?
O3A C15A H15A 109.5 . . ?
O3A C15A H15B 109.5 . . ?
O3A C15A H15C 109.5 . . ?
H15A C15A H15B 109.5 . . ?
H15A C15A H15C 109.5 . . ?
H15B C15A H15C 109.5 . . ?
C5A C13A H13A 108.9 . . ?
C5A C13A H13B 108.9 . . ?
O1A C13A C5A 113.2(19) . . ?
O1A C13A H13A 108.9 . . ?
O1A C13A H13B 108.9 . . ?
H13A C13A H13B 107.8 . . ?

loop_
_geom_bond_atom_site_label_1
_geom_bond_atom_site_label_2
_geom_bond_distance
_geom_bond_site_symmetry_2
_geom_bond_publ_flag
I409 Zn45 2.56(3) . ?
I301 Zn31 2.456(14) . ?
I308 Zn34 2.539(7) . ?
I305 Zn33 2.37(2) . ?
I412 Zn46 2.463(17) . ?
I302 Zn31 2.583(16) . ?
I410 Zn45 2.40(3) . ?
I411 Zn46 2.564(17) . ?
I307 Zn34 2.526(5) . ?
I306 Zn33 2.556(19) . ?
I303 Zn32 2.520(4) . ?
I304 Zn32 2.526(5) . ?
Zn45 N319 2.08(3) . ?
Zn45 N318 2.19(2) . ?
Zn31 N311 2.261(12) 4_676 ?
Zn31 N301 1.997(12) . ?
Zn33 N307 2.004(18) . ?
Zn33 N306 1.971(16) . ?
Zn46 N324 2.255(16) . ?
Zn46 N317 2.039(14) 4_565 ?
Zn34 N313 2.064(13) . ?
Zn34 N312 2.078(16) . ?
Zn32 N305 2.110(10) . ?
Zn32 N323 1.964(16) 1_566 ?
N304 C308 1.335(13) . ?
N304 C307 1.324(12) . ?
N302 C306 1.307(13) . ?
N302 C308 1.361(13) . ?
N316 C344 1.351(13) . ?
N316 C343 1.308(14) . ?
N309 C325 1.329(15) . ?
N309 C324 1.341(15) . ?
N314 C344 1.347(15) . ?
N314 C342 1.344(15) . ?
N303 C306 1.344(13) . ?
N303 C307 1.332(12) . ?
N320 C362 1.353(15) . ?
N320 C360 1.351(15) . ?
N311 C329 1.299(17) . ?
N311 C330 1.31(2) . ?
N311 Zn41 1.921(12) 4_575 ?
N321 C360 1.289(17) . ?
N321 C361 1.339(17) . ?
N305 C311 1.345(19) . ?
N305 C312 1.296(19) . ?
N305 Zn42 2.126(13) . ?
N315 C343 1.350(14) . ?
N315 C342 1.323(13) . ?
N301 C305 1.342(15) . ?
N301 C301 1.335(17) . ?
N301 Zn41 2.206(11) . ?
N313 C337 1.36(2) . ?
N313 C341 1.31(2) . ?
N313 Zn44 2.104(16) . ?
N324 C368 1.294(18) . ?
N324 C372 1.31(3) . ?
N324 Zn36 1.897(15) . ?
N319 C359 1.304(17) . ?
N319 C355 1.27(2) . ?
N319 Zn35 2.025(13) . ?
N318 C354 1.360(14) . ?
N318 C350 1.323(17) . ?
N318 Zn35 2.018(12) . ?
N307 C319 1.300(18) . ?
N307 C323 1.37(3) . ?
N307 Zn43 2.10(2) . ?
N307 C423 1.37(3) . ?
N306 C318 1.325(16) . ?
N306 C314 1.331(15) . ?
N306 Zn43 2.219(19) . ?
N322 C362 1.300(17) . ?
N322 C361 1.364(17) . ?
C362 C370 1.464(17) . ?
N310 C325 1.329(17) . ?
N310 C326 1.350(16) . ?
C309 C307 1.482(13) . ?
C309 C310 1.375(16) . ?
C309 C313 1.382(16) . ?
C357 C360 1.521(18) . ?
C357 C358 1.33(2) . ?
C357 C356 1.35(2) . ?
C344 C352 1.478(15) . ?
C327 C325 1.458(16) . ?
C327 C328 1.361(19) . ?
C327 C331 1.384(18) . ?
N317 C348 1.332(14) . ?
N317 C347 1.315(19) . ?
N317 Zn36 2.132(13) 4_666 ?
N308 C324 1.296(18) . ?
N308 C326 1.362(17) . ?
C306 C303 1.488(13) . ?
N323 C365 1.26(2) . ?
N323 C366 1.31(3) . ?
N323 Zn42 2.31(2) 1_544 ?
C343 C345 1.492(14) . ?
C328 H328 0.9500 . ?
C328 C329 1.389(17) . ?
C308 C316 1.476(15) . ?
C370 C369 1.39(2) . ?
C370 C371 1.36(2) . ?
C321 C324 1.475(18) . ?
C321 C320 1.34(2) . ?
C321 C322 1.43(2) . ?
C321 C422 1.42(3) . ?
C316 C315 1.366(16) . ?
C316 C317 1.397(15) . ?
C303 C302 1.381(15) . ?
C303 C304 1.383(17) . ?
C369 H369 0.9500 . ?
C369 C368 1.376(18) . ?
N312 C336 1.32(2) . ?
N312 C332 1.27(2) . ?
N312 Zn44 1.99(2) . ?
C352 C353 1.372(17) . ?
C352 C351 1.406(14) . ?
C315 H315 0.9500 . ?
C315 C314 1.381(16) . ?
C349 H349 0.9500 . ?
C349 C345 1.373(16) . ?
C349 C348 1.404(14) . ?
C353 H353 0.9500 . ?
C353 C354 1.351(17) . ?
C329 H329 0.9500 . ?
C342 C339 1.471(16) . ?
C339 C340 1.377(17) . ?
C339 C338 1.362(18) . ?
C317 H317 0.9500 . ?
C317 C318 1.349(17) . ?
C368 H368 0.9500 . ?
C334 C326 1.47(2) . ?
C334 C335 1.39(2) . ?
C334 C333 1.40(2) . ?
C345 C346 1.380(16) . ?
C358 H358 0.9500 . ?
C358 C359 1.386(19) . ?
C359 H359 0.9500 . ?
C354 H354 0.9500 . ?
C302 H302 0.9500 . ?
C302 C301 1.355(16) . ?
C310 H310 0.9500 . ?
C310 C311 1.371(18) . ?
C361 C363 1.46(2) . ?
C318 H318 0.9500 . ?
C350 H350 0.9500 . ?
C350 C351 1.337(17) . ?
C331 H331 0.9500 . ?
C331 C330 1.43(2) . ?
C311 H311 0.9500 . ?
C304 H304 0.9500 . ?
C304 C305 1.403(15) . ?
C305 H305 0.9500 . ?
C313 H313 0.9500 . ?
C313 C312 1.371(18) . ?
C337 H337 0.9500 . ?
C337 C338 1.37(2) . ?
C340 H340 0.9500 . ?
C340 C341 1.419(19) . ?
C314 H314 0.9500 . ?
C312 H312 0.9500 . ?
C301 H301 0.9500 . ?
C341 H341 0.9500 . ?
C351 H351 0.9500 . ?
C320 H320 0.9500 . ?
C320 C319 1.40(2) . ?
C363 C364 1.40(3) . ?
C363 C367 1.36(2) . ?
C338 H338 0.9500 . ?
C346 H346 0.9500 . ?
C346 C347 1.374(18) . ?
C356 H356 0.9500 . ?
C356 C355 1.43(2) . ?
C348 H348 0.9500 . ?
C347 H347 0.9500 . ?
C364 H364 0.9500 . ?
C364 C365 1.43(3) . ?
C330 H330 0.9500 . ?
C319 H319 0.9500 . ?
C371 H371 0.9500 . ?
C371 C372 1.42(3) . ?
C335 H335 0.9500 . ?
C335 C336 1.34(2) . ?
C365 H365 0.9500 . ?
C355 H355 0.9500 . ?
C372 H372 0.9500 . ?
C367 H367 0.9500 . ?
C367 C366 1.32(3) . ?
C333 H333 0.9500 . ?
C333 C332 1.40(3) . ?
C336 H336 0.9500 . ?
C366 H366 0.9500 . ?
C332 H332 0.9500 . ?
C322 H322 0.9500 . ?
C322 C323 1.39(3) . ?
C323 H323 0.9500 . ?
I312 Zn36 2.541(14) . ?
Zn36 I311 2.528(15) . ?
I405 Zn43 2.69(3) . ?
Zn43 I406 2.52(2) . ?
I404 Zn42 2.539(10) . ?
Zn42 I403 2.524(10) . ?
I408 Zn44 2.522(16) . ?
Zn44 I407 2.521(19) . ?
I309 Zn35 2.515(9) . ?
Zn35 I310 2.584(9) . ?
Zn41 I402 2.491(13) . ?
Zn41 I401 2.524(12) . ?
C7A C4A 1.501(15) . ?
C7A C8A 1.400(15) . ?
C7A C12A 1.391(15) . ?
C1A H1A 0.9500 . ?
C1A C2A 1.3900 . ?
C1A C6A 1.3900 . ?
C2A H2A 0.9500 . ?
C2A C3A 1.3900 . ?
C3A H3A 0.9500 . ?
C3A C4A 1.3900 . ?
C4A C5A 1.3900 . ?
C5A C6A 1.3900 . ?
C5A C13A 1.523(18) . ?
C6A H6A 0.9500 . ?
O2A C8A 1.371(16) . ?
O2A C14A 1.432(14) . ?
C8A C9A 1.388(15) . ?
C9A H9A 0.9500 . ?
C9A C10A 1.384(16) . ?
C11A H11A 0.9500 . ?
C11A C10A 1.386(16) . ?
C11A C12A 1.391(16) . ?
O1A H1AA 0.8400 . ?
O1A C13A 1.421(14) . ?
C10A H10A 0.9500 . ?
C14A H14A 0.9800 . ?
C14A H14B 0.9800 . ?
C14A H14C 0.9800 . ?
C422 H422 0.9500 . ?
C422 C423 1.39(3) . ?
C423 H423 0.9500 . ?
O3A C12A 1.379(17) . ?
O3A C15A 1.437(14) . ?
C15A H15A 0.9800 . ?
C15A H15B 0.9800 . ?
C15A H15C 0.9800 . ?
C13A H13A 0.9900 . ?
C13A H13B 0.9900 . ?

loop_
_geom_torsion_atom_site_label_1
_geom_torsion_atom_site_label_2
_geom_torsion_atom_site_label_3
_geom_torsion_atom_site_label_4
_geom_torsion
_geom_torsion_site_symmetry_1
_geom_torsion_site_symmetry_2
_geom_torsion_site_symmetry_3
_geom_torsion_site_symmetry_4
_geom_torsion_publ_flag
Zn45 N319 C359 C358 177.1(13) . . . . ?
Zn45 N319 C355 C356 -177.3(15) . . . . ?
Zn45 N318 C354 C353 -165.5(16) . . . . ?
Zn45 N318 C350 C351 167.2(19) . . . . ?
Zn31 N311 C329 C328 168.5(9) 4_575 . . . ?
Zn31 N311 C330 C331 -167.7(12) 4_575 . . . ?
Zn31 N301 C305 C304 168.1(13) . . . . ?
Zn31 N301 C301 C302 -170.6(15) . . . . ?
Zn33 N307 C319 C320 174.5(13) . . . . ?
Zn33 N307 C323 C322 -179(3) . . . . ?
Zn33 N306 C318 C317 -178.8(16) . . . . ?
Zn33 N306 C314 C315 179.5(14) . . . . ?
Zn46 N324 C368 C369 169.7(10) . . . . ?
Zn46 N324 C372 C371 -169.3(15) . . . . ?
Zn46 N317 C348 C349 164.1(13) 4_666 . . . ?
Zn46 N317 C347 C346 -167(2) 4_666 . . . ?
Zn34 N313 C337 C338 -175.7(16) . . . . ?
Zn34 N313 C341 C340 -179.2(13) . . . . ?
Zn34 N312 C336 C335 -169.8(16) . . . . ?
Zn34 N312 C332 C333 171.0(19) . . . . ?
Zn32 N305 C311 C310 179.0(13) . . . . ?
Zn32 N305 C312 C313 -173.8(15) . . . . ?
Zn32 N323 C365 C364 177.9(18) 1_544 . . . ?
Zn32 N323 C366 C367 180(2) 1_544 . . . ?
N304 C308 C316 C315 173.1(14) . . . . ?
N304 C308 C316 C317 -5(2) . . . . ?
N302 C306 C303 C302 179.4(15) . . . . ?
N302 C306 C303 C304 0(2) . . . . ?
N302 C308 C316 C315 -4(2) . . . . ?
N302 C308 C316 C317 177.8(14) . . . . ?
N316 C344 C352 C353 -2(2) . . . . ?
N316 C344 C352 C351 178.4(15) . . . . ?
N316 C343 C345 C349 -2(2) . . . . ?
N316 C343 C345 C346 176.3(17) . . . . ?
N314 C344 C352 C353 176.0(15) . . . . ?
N314 C344 C352 C351 -4(2) . . . . ?
N314 C342 C339 C340 -4(2) . . . . ?
N314 C342 C339 C338 175.4(15) . . . . ?
N303 C306 C303 C302 3(2) . . . . ?
N303 C306 C303 C304 -176.5(13) . . . . ?
N320 C362 C370 C369 4.9(16) . . . . ?
N320 C362 C370 C371 -171.0(13) . . . . ?
N321 C361 C363 C364 -22(2) . . . . ?
N321 C361 C363 C367 164.6(18) . . . . ?
N315 C343 C345 C349 -179.9(14) . . . . ?
N315 C343 C345 C346 -2(2) . . . . ?
N315 C342 C339 C340 171.2(16) . . . . ?
N315 C342 C339 C338 -10(2) . . . . ?
N313 C337 C338 C339 -5(3) . . . . ?
N318 C350 C351 C352 0(3) . . . . ?
N322 C362 C370 C369 -174.4(11) . . . . ?
N322 C362 C370 C371 9.7(18) . . . . ?
N322 C361 C363 C364 158.1(16) . . . . ?
N322 C361 C363 C367 -16(2) . . . . ?
C362 N320 C360 N321 -4.7(15) . . . . ?
C362 N320 C360 C357 176.2(9) . . . . ?
C362 N322 C361 N321 -1.0(18) . . . . ?
C362 N322 C361 C363 179.3(11) . . . . ?
C362 C370 C369 C368 -176.6(11) . . . . ?
C362 C370 C371 C372 177.2(15) . . . . ?
C309 C310 C311 N305 -3(3) . . . . ?
C309 C313 C312 N305 -8(3) . . . . ?
C357 C358 C359 N319 -1(2) . . . . ?
C357 C356 C355 N319 -1(3) . . . . ?
C344 N316 C343 N315 -3(2) . . . . ?
C344 N316 C343 C345 179.8(12) . . . . ?
C344 N314 C342 N315 1(2) . . . . ?
C344 N314 C342 C339 175.2(13) . . . . ?
C344 C352 C353 C354 178.3(15) . . . . ?
C344 C352 C351 C350 -178.0(16) . . . . ?
C327 C328 C329 N311 -0.3(18) . . . . ?
C327 C331 C330 N311 -2(2) . . . . ?
C325 N309 C324 N308 -3.2(17) . . . . ?
C325 N309 C324 C321 173.8(10) . . . . ?
C325 N310 C326 N308 1.9(18) . . . . ?
C325 N310 C326 C334 178.3(12) . . . . ?
C325 C327 C328 C329 -176.8(10) . . . . ?
C325 C327 C331 C330 177.8(12) . . . . ?
C306 N302 C308 N304 7(2) . . . . ?
C306 N302 C308 C316 -176.1(12) . . . . ?
C306 N303 C307 N304 3.5(19) . . . . ?
C306 N303 C307 C309 -173.0(12) . . . . ?
C306 C303 C302 C301 177.9(17) . . . . ?
C306 C303 C304 C305 178.9(14) . . . . ?
C343 N316 C344 N314 7(2) . . . . ?
C343 N316 C344 C352 -174.8(12) . . . . ?
C343 N315 C342 N314 3(2) . . . . ?
C343 N315 C342 C339 -171.0(13) . . . . ?
C343 C345 C346 C347 178.7(19) . . . . ?
C328 C327 C325 N309 10.1(16) . . . . ?
C328 C327 C325 N310 -168.5(10) . . . . ?
C328 C327 C331 C330 -2(2) . . . . ?
C308 N304 C307 N303 -1(2) . . . . ?
C308 N304 C307 C309 175.4(12) . . . . ?
C308 N302 C306 N303 -4(2) . . . . ?
C308 N302 C306 C303 179.8(12) . . . . ?
C308 C316 C315 C314 -179.2(14) . . . . ?
C308 C316 C317 C318 179.8(16) . . . . ?
C370 C369 C368 N324 0.0(19) . . . . ?
C370 C371 C372 N324 -1(3) . . . . ?
C321 C320 C319 N307 -3(3) . . . . ?
C321 C322 C323 N307 5(4) . . . . ?
C321 C422 C423 N307 8(7) . . . . ?
C316 C315 C314 N306 -1(3) . . . . ?
C316 C317 C318 N306 0(3) . . . . ?
C360 N320 C362 N322 4.7(15) . . . . ?
C360 N320 C362 C370 -174.5(9) . . . . ?
C360 N321 C361 N322 1.0(18) . . . . ?
C360 N321 C361 C363 -179.3(11) . . . . ?
C360 C357 C358 C359 -175.3(12) . . . . ?
C360 C357 C356 C355 176.0(15) . . . . ?
C307 N304 C308 N302 -4(2) . . . . ?
C307 N304 C308 C316 178.8(12) . . . . ?
C307 N303 C306 N302 -1(2) . . . . ?
C307 N303 C306 C303 175.3(12) . . . . ?
C307 C309 C310 C311 177.1(15) . . . . ?
C307 C309 C313 C312 -172.2(15) . . . . ?
C324 N309 C325 N310 3.0(15) . . . . ?
C324 N309 C325 C327 -175.5(10) . . . . ?
C324 N308 C326 N310 -2.1(19) . . . . ?
C324 N308 C326 C334 -178.5(12) . . . . ?
C324 C321 C320 C319 -178.0(14) . . . . ?
C324 C321 C322 C323 177(2) . . . . ?
C324 C321 C422 C423 176(3) . . . . ?
C303 C302 C301 N301 6(3) . . . . ?
C303 C304 C305 N301 0(2) . . . . ?
C369 C370 C371 C372 1(2) . . . . ?
C352 C353 C354 N318 0(3) . . . . ?
C315 C316 C317 C318 1(2) . . . . ?
C349 C345 C346 C347 -3(3) . . . . ?
C353 C352 C351 C350 2(3) . . . . ?
C329 N311 C330 C331 4(2) . . . . ?
C342 N314 C344 N316 -7(2) . . . . ?
C342 N314 C344 C352 175.7(13) . . . . ?
C342 N315 C343 N316 -3(2) . . . . ?
C342 N315 C343 C345 175.2(13) . . . . ?
C342 C339 C340 C341 -175.5(15) . . . . ?
C342 C339 C338 C337 -179.6(18) . . . . ?
C339 C340 C341 N313 -6(3) . . . . ?
C317 C316 C315 C314 -1(2) . . . . ?
C368 N324 C372 C371 1(3) . . . . ?
C368 N324 Zn36 N317 -88.1(13) . . . 4_565 ?
C368 N324 Zn36 I312 17.4(12) . . . . ?
C368 N324 Zn36 I311 159.0(10) . . . . ?
C334 C335 C336 N312 -6(3) . . . . ?
C334 C333 C332 N312 4(4) . . . . ?
C345 C349 C348 N317 2(3) . . . . ?
C345 C346 C347 N317 4(4) . . . . ?
C326 N310 C325 N309 -2.4(16) . . . . ?
C326 N310 C325 C327 176.0(10) . . . . ?
C326 N308 C324 N309 2.8(19) . . . . ?
C326 N308 C324 C321 -174.2(11) . . . . ?
C326 C334 C335 C336 -177.0(18) . . . . ?
C326 C334 C333 C332 178.1(18) . . . . ?
C358 C357 C360 N320 -0.7(16) . . . . ?
C358 C357 C360 N321 -179.9(12) . . . . ?
C358 C357 C356 C355 -10(2) . . . . ?
C359 N319 C355 C356 10(3) . . . . ?
C354 N318 C350 C351 -2(3) . . . . ?
C302 C303 C304 C305 -1(2) . . . . ?
C310 C309 C307 N304 173.5(14) . . . . ?
C310 C309 C307 N303 -10(2) . . . . ?
C310 C309 C313 C312 5(3) . . . . ?
C361 N321 C360 N320 2.1(16) . . . . ?
C361 N321 C360 C357 -178.8(10) . . . . ?
C361 N322 C362 N320 -2.2(17) . . . . ?
C361 N322 C362 C370 177.1(10) . . . . ?
C361 C363 C364 C365 177.5(16) . . . . ?
C361 C363 C367 C366 -179(2) . . . . ?
C318 N306 C314 C315 2(2) . . . . ?
C350 N318 C354 C353 2(2) . . . . ?
C331 C327 C325 N309 -169.4(12) . . . . ?
C331 C327 C325 N310 12.0(16) . . . . ?
C331 C327 C328 C329 2.7(18) . . . . ?
C311 N305 C312 C313 5(3) . . . . ?
C304 C303 C302 C301 -2(3) . . . . ?
C305 N301 C301 C302 -7(3) . . . . ?
C313 C309 C307 N304 -9(2) . . . . ?
C313 C309 C307 N303 167.5(14) . . . . ?
C313 C309 C310 C311 0(2) . . . . ?
C337 N313 C341 C340 1(3) . . . . ?
C340 C339 C338 C337 0(3) . . . . ?
C314 N306 C318 C317 -1(3) . . . . ?
C312 N305 C311 C310 1(3) . . . . ?
C301 N301 C305 C304 3(2) . . . . ?
C341 N313 C337 C338 4(3) . . . . ?
C351 C352 C353 C354 -2(3) . . . . ?
C320 C321 C324 N309 17.5(19) . . . . ?
C320 C321 C324 N308 -165.2(14) . . . . ?
C320 C321 C322 C323 7(4) . . . . ?
C320 C321 C422 C423 -42(5) . . . . ?
C363 C364 C365 N323 7(3) . . . . ?
C363 C367 C366 N323 -2(4) . . . . ?
C338 C339 C340 C341 5(3) . . . . ?
C356 C357 C360 N320 173.2(13) . . . . ?
C356 C357 C360 N321 -6.0(18) . . . . ?
C356 C357 C358 C359 11(2) . . . . ?
C348 N317 C347 C346 -2(3) . . . . ?
C348 C349 C345 C343 178.6(14) . . . . ?
C348 C349 C345 C346 0(3) . . . . ?
C347 N317 C348 C349 -1(3) . . . . ?
C364 C363 C367 C366 7(3) . . . . ?
C330 N311 C329 C328 -3.1(18) . . . . ?
C319 N307 C323 C322 -17(4) . . . . ?
C319 N307 C423 C422 31(5) . . . . ?
C371 C370 C369 C368 -0.5(19) . . . . ?
C335 C334 C326 N310 -14(2) . . . . ?
C335 C334 C326 N308 162.6(16) . . . . ?
C335 C334 C333 C332 -5(3) . . . . ?
C365 N323 C366 C367 0(4) . . . . ?
C355 N319 C359 C358 -9(2) . . . . ?
C372 N324 C368 C369 0(2) . . . . ?
C372 N324 Zn36 N317 84.0(14) . . . 4_565 ?
C372 N324 Zn36 I312 -170.5(12) . . . . ?
C372 N324 Zn36 I311 -28.9(14) . . . . ?
C367 C363 C364 C365 -8(3) . . . . ?
C333 C334 C326 N310 162.9(16) . . . . ?
C333 C334 C326 N308 -21(2) . . . . ?
C333 C334 C335 C336 6(3) . . . . ?
C336 N312 C332 C333 -4(3) . . . . ?
C366 N323 C365 C364 -2(3) . . . . ?
C332 N312 C336 C335 5(3) . . . . ?
C322 C321 C324 N309 -151.3(18) . . . . ?
C322 C321 C324 N308 26(2) . . . . ?
C322 C321 C320 C319 -9(3) . . . . ?
C323 N307 C319 C320 16(3) . . . . ?
Zn36 N324 C368 C369 171.7(10) . . . . ?
Zn36 N324 C372 C371 -172.5(16) . . . . ?
Zn36 N317 C348 C349 177.5(13) 4_666 . . . ?
Zn36 N317 C347 C346 179(2) 4_666 . . . ?
Zn43 N307 C319 C320 -178.9(14) . . . . ?
Zn43 N307 C423 C422 173(4) . . . . ?
Zn43 N306 C318 C317 171.5(17) . . . . ?
Zn43 N306 C314 C315 -170.5(14) . . . . ?
Zn42 N305 C311 C310 -171.0(16) . . . . ?
Zn42 N305 C312 C313 172.0(14) . . . . ?
Zn42 N323 C365 C364 165(2) 1_544 . . . ?
Zn42 N323 C366 C367 -161.7(19) 1_544 . . . ?
Zn44 N313 C337 C338 177.8(16) . . . . ?
Zn44 N313 C341 C340 -173.7(15) . . . . ?
Zn44 N312 C336 C335 180.0(18) . . . . ?
Zn44 N312 C332 C333 -178.1(19) . . . . ?
Zn35 N319 C359 C358 171.8(11) . . . . ?
Zn35 N319 C355 C356 -170.9(16) . . . . ?
Zn35 N318 C354 C353 -176.7(13) . . . . ?
Zn35 N318 C350 C351 177.0(16) . . . . ?
Zn41 N311 C329 C328 174.3(9) 4_575 . . . ?
Zn41 N311 C330 C331 -173.6(13) 4_575 . . . ?
Zn41 N301 C305 C304 178.4(12) . . . . ?
Zn41 N301 C301 C302 178.1(15) . . . . ?
C7A C4A C5A C6A -179.2(15) . . . . ?
C7A C4A C5A C13A 0.1(19) . . . . ?
C7A C8A C9A C10A 1(5) . . . . ?
C1A C2A C3A C4A 0.0 . . . . ?
C2A C1A C6A C5A 0.0 . . . . ?
C2A C3A C4A C7A 179.2(14) . . . . ?
C2A C3A C4A C5A 0.0 . . . . ?
C3A C4A C5A C6A 0.0 . . . . ?
C3A C4A C5A C13A 179.3(17) . . . . ?
C4A C7A C8A O2A -1(4) . . . . ?
C4A C7A C8A C9A -179(3) . . . . ?
C4A C7A C12A C11A -178(3) . . . . ?
C4A C7A C12A O3A -2(4) . . . . ?
C4A C5A C6A C1A 0.0 . . . . ?
C4A C5A C13A O1A 160.4(15) . . . . ?
C6A C1A C2A C3A 0.0 . . . . ?
C6A C5A C13A O1A -20(3) . . . . ?
O2A C8A C9A C10A -177(3) . . . . ?
C8A C7A C4A C3A -109(2) . . . . ?
C8A C7A C4A C5A 70(3) . . . . ?
C8A C7A C12A C11A 4(5) . . . . ?
C8A C7A C12A O3A -180(3) . . . . ?
C8A C9A C10A C11A -3(5) . . . . ?
C10A C11A C12A C7A -6(5) . . . . ?
C10A C11A C12A O3A 178(3) . . . . ?
C14A O2A C8A C7A 179(3) . . . . ?
C14A O2A C8A C9A -3(5) . . . . ?
C422 C321 C324 N309 154(3) . . . . ?
C422 C321 C324 N308 -29(3) . . . . ?
C422 C321 C320 C319 40(3) . . . . ?
C423 N307 C319 C320 -34(3) . . . . ?
C12A C7A C4A C3A 73(3) . . . . ?
C12A C7A C4A C5A -108(3) . . . . ?
C12A C7A C8A O2A 177(3) . . . . ?
C12A C7A C8A C9A -1(5) . . . . ?
C12A C11A C10A C9A 6(5) . . . . ?
C15A O3A C12A C7A 172(3) . . . . ?
C15A O3A C12A C11A -11(4) . . . . ?
C13A C5A C6A C1A -179.3(18) . . . . ?

loop_
_exptl_oxdiff_crystal_face_indexfrac_h
_exptl_oxdiff_crystal_face_indexfrac_k
_exptl_oxdiff_crystal_face_indexfrac_l
_exptl_oxdiff_crystal_face_x
_exptl_oxdiff_crystal_face_y
_exptl_oxdiff_crystal_face_z
0.0001 1.0000 -0.0001 -0.0007 -0.0986 0.0290
-0.0001 -1.0000 0.0001 0.0007 0.0986 -0.0290
1.0000 0.0000 1.0000 -0.0024 0.0210 0.0714
-1.0000 -0.0000 -1.0000 0.0024 -0.0210 -0.0714
-1.0000 0.0000 1.0000 0.0604 -0.0014 -0.0035
1.0000 -0.0000 -1.0000 -0.0604 0.0014 0.0035
-1.0000 0.0000 -0.0000 0.0314 -0.0112 -0.0375
1.0000 -0.0000 0.0000 -0.0314 0.0112 0.0375
1.9999 -1.0000 -1.9998 -0.1200 0.1014 -0.0219
-2.0001 -1.0000 2.0001 0.1214 0.0957 -0.0361
2.0001 1.0000 -2.0001 -0.1214 -0.0957 0.0361
-2.0001 -1.0000 1.0001 0.0924 0.0859 -0.0701
0.0000 0.0000 1.0000 0.0290 0.0098 0.0339
-1.9999 1.0000 0.9998 0.0910 -0.1112 -0.0120
0.0001 1.0000 1.9998 0.0573 -0.0790 0.0969
